data_7206969
loop_
_publ_author_name
'Salorinne, Kirsi'
'Lopez-Acevedo, Olga'
'Nauha, Elisa'
'H\"akkinen, Hannu'
'Nissinen, Maija'

_publ_section_title
;
 Solvent driven formation of silver embedded resorcinarene nanorods
;
_journal_issue 2
_journal_name_full CrystEngComm
_journal_page_first 347
_journal_paper_doi 10.1039/c1ce05737e
_journal_volume 14
_journal_year 2012
_chemical_formula_sum 'C60 H88 Ag2 F12 O16 P2'
_chemical_formula_weight 1570.98
_chemical_name_systematic
;
?
;
_space_group_IT_number 2
_symmetry_cell_setting triclinic
_symmetry_space_group_name_Hall '-P 1'
_symmetry_space_group_name_H-M 'P -1'
_atom_sites_solution_hydrogens geom
_atom_sites_solution_primary direct
_atom_sites_solution_secondary difmap
_audit_creation_method SHELXL-97
_cell_angle_alpha 112.3624(8)
_cell_angle_beta 106.9775(9)
_cell_angle_gamma 105.9477(9)
_cell_formula_units_Z 6
_cell_length_a 21.3724(5)
_cell_length_b 24.3735(4)
_cell_length_c 24.5548(5)
_cell_measurement_temperature 173(2)
_cell_volume 10180.3(4)
_computing_structure_refinement 'SHELXL-97 (Sheldrick, 1997)'
_computing_structure_solution 'SHELXS-97 (Sheldrick, 1990)'
_diffrn_ambient_temperature 173(2)
_diffrn_measured_fraction_theta_full 0.970
_diffrn_measured_fraction_theta_max 0.970
_diffrn_radiation_monochromator graphite
_diffrn_radiation_source 'fine-focus sealed tube'
_diffrn_radiation_type CuK\a
_diffrn_radiation_wavelength 1.54178
_diffrn_reflns_av_R_equivalents 0.0747
_diffrn_reflns_av_sigmaI/netI 0.0839
_diffrn_reflns_limit_h_max 25
_diffrn_reflns_limit_h_min -25
_diffrn_reflns_limit_k_max 28
_diffrn_reflns_limit_k_min -28
_diffrn_reflns_limit_l_max 29
_diffrn_reflns_limit_l_min -28
_diffrn_reflns_number 52671
_diffrn_reflns_theta_full 67.10
_diffrn_reflns_theta_max 67.10
_diffrn_reflns_theta_min 2.17
_exptl_absorpt_coefficient_mu 5.920
_exptl_absorpt_correction_T_max 0.7562
_exptl_absorpt_correction_T_min 0.3192
_exptl_absorpt_correction_type multi-scan
_exptl_absorpt_process_details 'DENZO (Otwinowski, Borek, Majewski & Minor, 2003)'
_exptl_crystal_colour colorless
_exptl_crystal_density_diffrn 1.537
_exptl_crystal_density_method 'not measured'
_exptl_crystal_description plate
_exptl_crystal_F_000 4848
_exptl_crystal_size_max 0.25
_exptl_crystal_size_mid 0.10
_exptl_crystal_size_min 0.05
_refine_diff_density_max 4.400
_refine_diff_density_min -1.439
_refine_diff_density_rms 0.158
_refine_ls_extinction_method none
_refine_ls_goodness_of_fit_ref 1.045
_refine_ls_hydrogen_treatment mixed
_refine_ls_matrix_type fullcycle
_refine_ls_number_parameters 2524
_refine_ls_number_reflns 35304
_refine_ls_number_restraints 16
_refine_ls_restrained_S_all 1.046
_refine_ls_R_factor_all 0.1457
_refine_ls_R_factor_gt 0.0996
_refine_ls_shift/su_max 0.001
_refine_ls_shift/su_mean 0.000
_refine_ls_structure_factor_coef Fsqd
_refine_ls_weighting_details 'calc w=1/[\s^2^(Fo^2^)+(0.1235P)^2^+94.9741P] where P=(Fo^2^+2Fc^2^)/3'
_refine_ls_weighting_scheme calc
_refine_ls_wR_factor_gt 0.2436
_refine_ls_wR_factor_ref 0.2758
_reflns_number_gt 23125
_reflns_number_total 35304
_reflns_threshold_expression >2sigma(I)
_cod_data_source_file c1ce05737e.txt
_cod_data_source_block ksaII
_cod_original_sg_symbol_H-M P-1
_cod_database_code 7206969

loop_
_symmetry_equiv_pos_as_xyz
'x, y, z'
'-x, -y, -z'

loop_
_atom_site_label
_atom_site_type_symbol
_atom_site_fract_x
_atom_site_fract_y
_atom_site_fract_z
_atom_site_U_iso_or_equiv
_atom_site_adp_type
_atom_site_occupancy
_atom_site_symmetry_multiplicity
_atom_site_calc_flag
_atom_site_refinement_flags
_atom_site_disorder_assembly
_atom_site_disorder_group
C1A C 1.5179(5) 0.2958(4) 1.1566(4) 0.032(2) Uani 1 1 d . . .
C2A C 1.4763(5) 0.2413(5) 1.0939(4) 0.033(2) Uani 1 1 d . . .
H2A H 1.4489 0.2005 1.0894 0.040 Uiso 1 1 calc R . .
C3A C 1.4725(5) 0.2430(5) 1.0371(4) 0.032(2) Uani 1 1 d . . .
C4A C 1.5122(6) 0.3028(5) 1.0442(5) 0.036(2) Uani 1 1 d . . .
C5A C 1.5552(6) 0.3602(5) 1.1068(5) 0.038(2) Uani 1 1 d . . .
H5A H 1.5820 0.4012 1.1112 0.046 Uiso 1 1 calc R . .
C6A C 1.5572(5) 0.3549(5) 1.1622(5) 0.037(2) Uani 1 1 d . . .
C7A C 1.4295(5) 0.1820(4) 0.9686(4) 0.034(2) Uani 1 1 d . . .
H7A H 1.4638 0.1802 0.9483 0.041 Uiso 1 1 calc R . .
C8A C 1.3682(5) 0.1890(4) 0.9253(4) 0.034(2) Uani 1 1 d . . .
C9A C 1.3183(5) 0.2043(4) 0.9444(4) 0.032(2) Uani 1 1 d . . .
H9A H 1.3255 0.2150 0.9878 0.039 Uiso 1 1 calc R . .
C10A C 1.2579(5) 0.2052(4) 0.9042(4) 0.030(2) Uani 1 1 d . . .
C11A C 1.2500(5) 0.1918(4) 0.8409(4) 0.034(2) Uani 1 1 d . . .
C12A C 1.3000(5) 0.1761(5) 0.8195(5) 0.038(2) Uani 1 1 d . . .
H12A H 1.2941 0.1676 0.7768 0.046 Uiso 1 1 calc R . .
C13A C 1.3578(5) 0.1728(5) 0.8597(5) 0.036(2) Uani 1 1 d . . .
C14A C 1.1969(5) 0.2106(4) 0.9221(4) 0.0284(19) Uani 1 1 d . . .
H14A H 1.1751 0.2329 0.9007 0.034 Uiso 1 1 calc R . .
C15A C 1.2210(5) 0.2514(4) 0.9969(4) 0.030(2) Uani 1 1 d . . .
C16A C 1.2317(5) 0.2235(4) 1.0367(4) 0.031(2) Uani 1 1 d . . .
H16A H 1.2287 0.1803 1.0183 0.037 Uiso 1 1 calc R . .
C17A C 1.2470(5) 0.2575(4) 1.1038(4) 0.0286(19) Uani 1 1 d . . .
C18A C 1.2505(5) 0.3186(4) 1.1283(4) 0.031(2) Uani 1 1 d . . .
C19A C 1.2415(5) 0.3500(5) 1.0914(4) 0.034(2) Uani 1 1 d . . .
H19A H 1.2451 0.3934 1.1107 0.041 Uiso 1 1 calc R . .
C20A C 1.2265(5) 0.3151(5) 1.0242(4) 0.033(2) Uani 1 1 d . . .
C21A C 1.2565(5) 0.2262(4) 1.1475(4) 0.033(2) Uani 1 1 d . . .
H21A H 1.2234 0.2315 1.1686 0.039 Uiso 1 1 calc R . .
C22A C 1.3328(5) 0.2633(4) 1.2022(4) 0.031(2) Uani 1 1 d . . .
C23A C 1.3919(5) 0.2700(4) 1.1898(4) 0.031(2) Uani 1 1 d . . .
H23A H 1.3832 0.2544 1.1452 0.037 Uiso 1 1 calc R . .
C24A C 1.4643(5) 0.2978(4) 1.2366(4) 0.031(2) Uani 1 1 d . . .
C25A C 1.4745(5) 0.3222(4) 1.3025(4) 0.032(2) Uani 1 1 d . . .
C26A C 1.4164(5) 0.3189(4) 1.3184(4) 0.032(2) Uani 1 1 d . . .
H26A H 1.4256 0.3387 1.3632 0.038 Uiso 1 1 calc R . .
C27A C 1.3451(5) 0.2869(5) 1.2691(4) 0.034(2) Uani 1 1 d . . .
C28A C 1.5242(5) 0.2904(4) 1.2179(4) 0.033(2) Uani 1 1 d . . .
H28A H 1.5714 0.3273 1.2553 0.039 Uiso 1 1 calc R . .
C29A C 1.3993(6) 0.1157(5) 0.9658(5) 0.047(3) Uani 1 1 d . . .
H29A H 1.3723 0.1189 0.9925 0.056 Uiso 1 1 calc R . .
H29B H 1.3642 0.0816 0.9197 0.056 Uiso 1 1 calc R . .
C30A C 1.4548(8) 0.0933(7) 0.9894(7) 0.071(4) Uani 1 1 d . . .
H30A H 1.4819 0.0897 0.9633 0.107 Uiso 1 1 calc R . .
H30B H 1.4303 0.0502 0.9848 0.107 Uiso 1 1 calc R . .
H30C H 1.4884 0.1254 1.0358 0.107 Uiso 1 1 calc R . .
C31A C 1.1373(6) 0.1406(5) 0.8922(5) 0.040(2) Uani 1 1 d . . .
H31A H 1.1233 0.1161 0.8446 0.048 Uiso 1 1 calc R . .
H31B H 1.1582 0.1176 0.9124 0.048 Uiso 1 1 calc R . .
C32A C 1.0696(6) 0.1376(6) 0.9007(5) 0.049(3) Uani 1 1 d . . .
H32A H 1.0788 0.1472 0.9456 0.073 Uiso 1 1 calc R . .
H32B H 1.0298 0.0934 0.8692 0.073 Uiso 1 1 calc R . .
H32C H 1.0563 0.1703 0.8930 0.073 Uiso 1 1 calc R . .
C33A C 1.2363(6) 0.1519(5) 1.1111(5) 0.046(3) Uani 1 1 d . . .
H33A H 1.2614 0.1440 1.0827 0.055 Uiso 1 1 calc R . .
H33B H 1.2542 0.1388 1.1438 0.055 Uiso 1 1 calc R . .
C34A C 1.1546(7) 0.1086(7) 1.0685(7) 0.070(4) Uani 1 1 d . . .
H34A H 1.1299 0.1121 1.0967 0.105 Uiso 1 1 calc R . .
H34B H 1.1457 0.0626 1.0435 0.105 Uiso 1 1 calc R . .
H34C H 1.1357 0.1233 1.0379 0.105 Uiso 1 1 calc R . .
C35A C 1.5259(6) 0.2257(5) 1.2115(5) 0.041(2) Uani 1 1 d . . .
H35A H 1.5245 0.2232 1.2504 0.049 Uiso 1 1 calc R . .
H35B H 1.4816 0.1883 1.1722 0.049 Uiso 1 1 calc R . .
C36A C 1.5912(7) 0.2185(6) 1.2056(6) 0.056(3) Uani 1 1 d . . .
H36A H 1.5936 0.2218 1.1676 0.085 Uiso 1 1 calc R . .
H36B H 1.5876 0.1754 1.1996 0.085 Uiso 1 1 calc R . .
H36C H 1.6351 0.2535 1.2457 0.085 Uiso 1 1 calc R . .
C37A C 1.6416(7) 0.4705(5) 1.2332(6) 0.061(3) Uani 1 1 d . . .
H37A H 1.6788 0.4652 1.2188 0.092 Uiso 1 1 calc R . .
H37B H 1.6651 0.5041 1.2799 0.092 Uiso 1 1 calc R . .
H37C H 1.6119 0.4841 1.2073 0.092 Uiso 1 1 calc R . .
C38A C 1.4010(6) 0.1414(6) 0.7787(5) 0.048(3) Uani 1 1 d . . .
H38A H 1.3542 0.1042 0.7444 0.072 Uiso 1 1 calc R . .
H38B H 1.4406 0.1310 0.7733 0.072 Uiso 1 1 calc R . .
H38C H 1.4046 0.1808 0.7752 0.072 Uiso 1 1 calc R . .
C39A C 1.2240(7) 0.4072(5) 1.0128(5) 0.047(3) Uani 1 1 d . . .
H39A H 1.1878 0.4102 1.0293 0.071 Uiso 1 1 calc R . .
H39B H 1.2170 0.4206 0.9793 0.071 Uiso 1 1 calc R . .
H39C H 1.2729 0.4365 1.0492 0.071 Uiso 1 1 calc R . .
C40A C 1.2967(6) 0.3005(6) 1.3470(5) 0.044(3) Uani 1 1 d . . .
H40A H 1.3240 0.2811 1.3669 0.066 Uiso 1 1 calc R . .
H40B H 1.2496 0.2885 1.3482 0.066 Uiso 1 1 calc R . .
H40C H 1.3244 0.3486 1.3718 0.066 Uiso 1 1 calc R . .
C41A C 1.5631(6) 0.3531(6) 0.9899(6) 0.052(3) Uani 1 1 d . . .
H41A H 1.6107 0.3663 1.0250 0.063 Uiso 1 1 calc R . .
H41B H 1.5528 0.3922 1.0005 0.063 Uiso 1 1 calc R . .
C42A C 1.5656(7) 0.3293(10) 0.9251(7) 0.083(5) Uani 1 1 d . . .
H42A H 1.6109 0.3606 0.9306 0.099 Uiso 1 1 calc R . .
H42B H 1.5671 0.2861 0.9114 0.099 Uiso 1 1 calc R . .
C44A C 1.5243(8) 0.3564(9) 0.8455(9) 0.080(5) Uani 1 1 d . . .
H44A H 1.5666 0.3516 0.8392 0.096 Uiso 1 1 calc R . .
H44B H 1.5406 0.4036 0.8760 0.096 Uiso 1 1 calc R . .
C45A C 1.4700(7) 0.3383(9) 0.7839(7) 0.086(5) Uani 1 1 d . . .
H45A H 1.4855 0.3746 0.7747 0.103 Uiso 1 1 calc R . .
H45B H 1.4686 0.2991 0.7496 0.103 Uiso 1 1 calc R . .
C47A C 1.3458(8) 0.3004(11) 0.7162(8) 0.096(6) Uani 1 1 d . . .
H47A H 1.3362 0.2547 0.6868 0.115 Uiso 1 1 calc R . .
H47B H 1.3613 0.3275 0.6969 0.115 Uiso 1 1 calc R . .
C48A C 1.2793(7) 0.3006(8) 0.7192(7) 0.069(4) Uani 1 1 d . . .
H48A H 1.2856 0.3466 0.7410 0.083 Uiso 1 1 calc R . .
H48B H 1.2395 0.2769 0.6740 0.083 Uiso 1 1 calc R . .
C50A C 1.1911(6) 0.2609(6) 0.7513(5) 0.050(3) Uani 1 1 d . . .
H50A H 1.1527 0.2234 0.7080 0.060 Uiso 1 1 calc R . .
H50B H 1.1846 0.3011 0.7572 0.060 Uiso 1 1 calc R . .
C51A C 1.1869(6) 0.2479(5) 0.8053(5) 0.043(2) Uani 1 1 d . . .
H51A H 1.2277 0.2845 0.8478 0.051 Uiso 1 1 calc R . .
H51B H 1.1410 0.2465 0.8074 0.051 Uiso 1 1 calc R . .
C52A C 1.2388(7) 0.3988(5) 1.2155(5) 0.048(3) Uani 1 1 d . . .
H52A H 1.1870 0.3817 1.1855 0.057 Uiso 1 1 calc R . .
H52B H 1.2671 0.4391 1.2164 0.057 Uiso 1 1 calc R . .
C53A C 1.2480(7) 0.4139(6) 1.2828(5) 0.053(3) Uani 1 1 d . . .
H53A H 1.2185 0.4369 1.2951 0.064 Uiso 1 1 calc R . .
H53B H 1.2316 0.3726 1.2843 0.064 Uiso 1 1 calc R . .
C55A C 1.3371(7) 0.5125(6) 1.3836(6) 0.064(4) Uani 1 1 d . . .
H55A H 1.3252 0.5007 1.4149 0.076 Uiso 1 1 calc R . .
H55B H 1.3055 0.5324 1.3696 0.076 Uiso 1 1 calc R . .
C56A C 1.4143(8) 0.5601(6) 1.4158(6) 0.063(3) Uani 1 1 d . . .
H56A H 1.4248 0.5738 1.3851 0.076 Uiso 1 1 calc R . .
H56B H 1.4236 0.5999 1.4551 0.076 Uiso 1 1 calc R . .
C58A C 1.5351(7) 0.5744(5) 1.4621(6) 0.059(3) Uani 1 1 d . . .
H58A H 1.5480 0.6158 1.5016 0.071 Uiso 1 1 calc R . .
H58B H 1.5447 0.5859 1.4298 0.071 Uiso 1 1 calc R . .
C59A C 1.5801(7) 0.5437(5) 1.4801(6) 0.056(3) Uani 1 1 d . . .
H59A H 1.6320 0.5745 1.4998 0.067 Uiso 1 1 calc R . .
H59B H 1.5718 0.5333 1.5134 0.067 Uiso 1 1 calc R . .
C61A C 1.6137(6) 0.4591(6) 1.4353(5) 0.050(3) Uani 1 1 d . . .
H61A H 1.6091 0.4425 1.4656 0.060 Uiso 1 1 calc R . .
H61B H 1.6634 0.4947 1.4565 0.060 Uiso 1 1 calc R . .
C62A C 1.6012(6) 0.4048(6) 1.3726(5) 0.048(3) Uani 1 1 d . . .
H62A H 1.5901 0.4168 1.3379 0.057 Uiso 1 1 calc R . .
H62B H 1.6459 0.3982 1.3785 0.057 Uiso 1 1 calc R . .
O4A O 1.5075(4) 0.3018(3) 0.9870(3) 0.0437(18) Uani 1 1 d . . .
O6A O 1.5960(4) 0.4088(3) 1.2240(3) 0.0440(17) Uani 1 1 d . . .
O11A O 1.1897(4) 0.1864(3) 0.7956(3) 0.0374(15) Uani 1 1 d . . .
O13A O 1.4060(4) 0.1536(3) 0.8423(3) 0.0412(16) Uani 1 1 d . . .
O18A O 1.2643(4) 0.3505(3) 1.1938(3) 0.0365(15) Uani 1 1 d . . .
O20A O 1.2155(4) 0.3416(3) 0.9845(3) 0.0393(16) Uani 1 1 d . . .
O25A O 1.5406(4) 0.3433(4) 1.3522(3) 0.0422(17) Uani 1 1 d . . .
O27A O 1.2853(4) 0.2760(3) 1.2799(3) 0.0364(15) Uani 1 1 d . . .
O43A O 1.5053(5) 0.3225(6) 0.8746(5) 0.085(3) Uani 1 1 d . . .
O46A O 1.4016(4) 0.3245(5) 0.7771(4) 0.063(2) Uani 1 1 d . . .
O49A O 1.2605(5) 0.2695(5) 0.7549(4) 0.067(3) Uani 1 1 d . . .
O54A O 1.3248(4) 0.4558(4) 1.3285(4) 0.058(2) Uani 1 1 d . . .
O57A O 1.4605(4) 0.5328(4) 1.4346(4) 0.0524(19) Uani 1 1 d . . .
O60A O 1.5632(4) 0.4840(4) 1.4230(3) 0.0523(19) Uani 1 1 d . . .
C1B C 1.0351(5) 0.2538(4) 0.2517(4) 0.031(2) Uani 1 1 d . . .
C2B C 0.9967(5) 0.1853(4) 0.2246(4) 0.032(2) Uani 1 1 d . . .
H2B H 0.9585 0.1607 0.1811 0.039 Uiso 1 1 calc R . .
C3B C 1.0111(5) 0.1516(4) 0.2576(4) 0.029(2) Uani 1 1 d . . .
C4B C 1.0650(5) 0.1884(4) 0.3209(4) 0.030(2) Uani 1 1 d . . .
C5B C 1.1046(5) 0.2567(4) 0.3518(4) 0.033(2) Uani 1 1 d . . .
H5B H 1.1416 0.2807 0.3958 0.039 Uiso 1 1 calc R . .
C6B C 1.0896(5) 0.2889(4) 0.3177(4) 0.030(2) Uani 1 1 d . . .
C7B C 0.9736(5) 0.0770(4) 0.2267(4) 0.031(2) Uani 1 1 d . . .
H7B H 1.0127 0.0619 0.2349 0.037 Uiso 1 1 calc R . .
C8B C 0.9282(5) 0.0577(5) 0.2603(4) 0.032(2) Uani 1 1 d . . .
C9B C 0.8758(5) 0.0783(4) 0.2648(4) 0.030(2) Uani 1 1 d . . .
H9B H 0.8713 0.1087 0.2503 0.036 Uiso 1 1 calc R . .
C10B C 0.8279(5) 0.0578(4) 0.2895(4) 0.034(2) Uani 1 1 d . . .
C11B C 0.8370(6) 0.0137(5) 0.3107(5) 0.038(2) Uani 1 1 d . . .
C12B C 0.8918(6) -0.0064(5) 0.3097(5) 0.040(2) Uani 1 1 d . . .
H12B H 0.9000 -0.0327 0.3287 0.047 Uiso 1 1 calc R . .
C13B C 0.9347(5) 0.0121(4) 0.2808(4) 0.032(2) Uani 1 1 d . . .
C14B C 0.7650(5) 0.0747(5) 0.2859(5) 0.035(2) Uani 1 1 d . . .
H14B H 0.7556 0.0757 0.3238 0.042 Uiso 1 1 calc R . .
C15B C 0.7791(5) 0.1414(5) 0.2919(5) 0.034(2) Uani 1 1 d . . .
C16B C 0.7694(5) 0.1524(5) 0.2392(4) 0.033(2) Uani 1 1 d . . .
H16B H 0.7572 0.1163 0.1983 0.040 Uiso 1 1 calc R . .
C17B C 0.7758(5) 0.2108(4) 0.2409(4) 0.030(2) Uani 1 1 d . . .
C18B C 0.7962(6) 0.2638(5) 0.3019(5) 0.039(2) Uani 1 1 d . . .
C19B C 0.8089(6) 0.2575(5) 0.3584(5) 0.042(2) Uani 1 1 d . . .
H19B H 0.8222 0.2941 0.3995 0.050 Uiso 1 1 calc R . .
C21B C 0.7614(6) 0.2197(5) 0.1814(4) 0.038(2) Uani 1 1 d . . .
H21B H 0.7258 0.2392 0.1792 0.045 Uiso 1 1 calc R . .
C20B C 0.8016(6) 0.1965(5) 0.3531(4) 0.038(2) Uani 1 1 d . . .
C22B C 0.8297(5) 0.2688(4) 0.1893(4) 0.031(2) Uani 1 1 d . . .
C23B C 0.8940(5) 0.2626(4) 0.2043(4) 0.034(2) Uani 1 1 d . . .
H23B H 0.8957 0.2286 0.2139 0.040 Uiso 1 1 calc R . .
C24B C 0.9566(5) 0.3025(4) 0.2064(4) 0.033(2) Uani 1 1 d . . .
C25B C 0.9525(5) 0.3543(4) 0.1933(4) 0.035(2) Uani 1 1 d . . .
C26B C 0.8885(6) 0.3621(4) 0.1785(4) 0.037(2) Uani 1 1 d . . .
H26B H 0.8873 0.3978 0.1718 0.044 Uiso 1 1 calc R . .
C27B C 0.8255(5) 0.3178(5) 0.1733(5) 0.036(2) Uani 1 1 d . . .
C28B C 1.0217(5) 0.2878(4) 0.2125(4) 0.032(2) Uani 1 1 d . . .
H28B H 1.0655 0.3310 0.2354 0.039 Uiso 1 1 calc R . .
C29B C 0.9268(6) 0.0401(5) 0.1520(5) 0.045(3) Uani 1 1 d . . .
H29C H 0.8966 -0.0063 0.1376 0.054 Uiso 1 1 calc R . .
H29D H 0.8934 0.0599 0.1421 0.054 Uiso 1 1 calc R . .
C30B C 0.9685(8) 0.0406(6) 0.1127(6) 0.070(4) Uani 1 1 d . . .
H30D H 0.9989 0.0863 0.1267 0.104 Uiso 1 1 calc R . .
H30E H 0.9346 0.0174 0.0659 0.104 Uiso 1 1 calc R . .
H30F H 0.9995 0.0185 0.1199 0.104 Uiso 1 1 calc R . .
C31B C 0.6964(5) 0.0186(5) 0.2221(5) 0.039(2) Uani 1 1 d . . .
H31C H 0.7026 0.0194 0.1840 0.047 Uiso 1 1 calc R . .
H31D H 0.6927 -0.0241 0.2185 0.047 Uiso 1 1 calc R . .
C32B C 0.6260(7) 0.0226(7) 0.2183(6) 0.064(3) Uani 1 1 d . . .
H32D H 0.6229 0.0288 0.2591 0.096 Uiso 1 1 calc R . .
H32E H 0.5849 -0.0184 0.1809 0.096 Uiso 1 1 calc R . .
H32F H 0.6247 0.0598 0.2123 0.096 Uiso 1 1 calc R . .
C33B C 0.7274(6) 0.1557(5) 0.1156(5) 0.049(3) Uani 1 1 d . . .
H33C H 0.7297 0.1673 0.0814 0.059 Uiso 1 1 calc R . .
H33D H 0.7574 0.1316 0.1193 0.059 Uiso 1 1 calc R . .
C34B C 0.6499(7) 0.1101(7) 0.0925(6) 0.063(3) Uani 1 1 d . . .
H34D H 0.6464 0.0989 0.1262 0.094 Uiso 1 1 calc R . .
H34E H 0.6342 0.0698 0.0515 0.094 Uiso 1 1 calc R . .
H34F H 0.6187 0.1319 0.0848 0.094 Uiso 1 1 calc R . .
C35B C 1.0131(6) 0.2479(5) 0.1418(5) 0.040(2) Uani 1 1 d . . .
H35C H 0.9685 0.2058 0.1173 0.048 Uiso 1 1 calc R . .
H35D H 1.0064 0.2731 0.1188 0.048 Uiso 1 1 calc R . .
C36B C 1.0763(6) 0.2329(6) 0.1397(6) 0.052(3) Uani 1 1 d . . .
H36D H 1.1216 0.2735 0.1693 0.078 Uiso 1 1 calc R . .
H36E H 1.0712 0.2152 0.0947 0.078 Uiso 1 1 calc R . .
H36F H 1.0772 0.2004 0.1537 0.078 Uiso 1 1 calc R . .
C37B C 1.1818(6) 0.3930(5) 0.4115(5) 0.049(3) Uani 1 1 d . . .
H37D H 1.1595 0.3864 0.4395 0.073 Uiso 1 1 calc R . .
H37E H 1.2032 0.4400 0.4255 0.073 Uiso 1 1 calc R . .
H37F H 1.2199 0.3776 0.4155 0.073 Uiso 1 1 calc R . .
C38B C 0.9959(6) -0.0525(5) 0.2969(5) 0.046(3) Uani 1 1 d . . .
H38D H 1.0093 -0.0309 0.3440 0.069 Uiso 1 1 calc R . .
H38E H 1.0350 -0.0629 0.2896 0.069 Uiso 1 1 calc R . .
H38F H 0.9509 -0.0933 0.2734 0.069 Uiso 1 1 calc R . .
C39B C 0.8253(9) 0.2385(7) 0.4671(5) 0.068(4) Uani 1 1 d . . .
H39D H 0.8594 0.2819 0.4785 0.102 Uiso 1 1 calc R . .
H39E H 0.8439 0.2291 0.5024 0.102 Uiso 1 1 calc R . .
H39F H 0.7778 0.2382 0.4615 0.102 Uiso 1 1 calc R . .
C40B C 0.7562(7) 0.3716(5) 0.1436(5) 0.048(3) Uani 1 1 d . . .
H40D H 0.7887 0.4137 0.1845 0.072 Uiso 1 1 calc R . .
H40E H 0.7061 0.3665 0.1301 0.072 Uiso 1 1 calc R . .
H40F H 0.7706 0.3708 0.1090 0.072 Uiso 1 1 calc R . .
C41B C 1.1501(6) 0.1794(5) 0.4038(5) 0.044(3) Uani 1 1 d . . .
H41C H 1.1576 0.2154 0.4453 0.053 Uiso 1 1 calc R . .
H41D H 1.1875 0.1968 0.3910 0.053 Uiso 1 1 calc R . .
C42B C 1.1546(7) 0.1228(6) 0.4121(6) 0.052(3) Uani 1 1 d . . .
H42C H 1.1351 0.0838 0.3682 0.062 Uiso 1 1 calc R . .
H42D H 1.2062 0.1339 0.4369 0.062 Uiso 1 1 calc R . .
C44B C 1.1561(7) 0.1449(7) 0.5151(6) 0.067(4) Uani 1 1 d . . .
H44C H 1.1640 0.1911 0.5292 0.081 Uiso 1 1 calc R . .
H44D H 1.2043 0.1444 0.5271 0.081 Uiso 1 1 calc R . .
C45B C 1.1217(7) 0.1218(8) 0.5501(6) 0.068(4) Uani 1 1 d . . .
H45C H 1.1214 0.0787 0.5420 0.082 Uiso 1 1 calc R . .
H45D H 1.1506 0.1533 0.5980 0.082 Uiso 1 1 calc R . .
C47B C 1.0138(7) 0.0945(8) 0.5626(6) 0.072(4) Uani 1 1 d . . .
H47C H 1.0361 0.1298 0.6091 0.087 Uiso 1 1 calc R . .
H47D H 1.0187 0.0551 0.5621 0.087 Uiso 1 1 calc R . .
C48B C 0.9370(8) 0.0785(7) 0.5319(7) 0.087(5) Uani 1 1 d . . .
H48C H 0.9123 0.0595 0.5533 0.104 Uiso 1 1 calc R . .
H48D H 0.9319 0.1196 0.5394 0.104 Uiso 1 1 calc R . .
C50B C 0.8271(7) 0.0100(7) 0.4405(7) 0.062(3) Uani 1 1 d . . .
H50C H 0.8131 0.0466 0.4468 0.074 Uiso 1 1 calc R . .
H50D H 0.8104 -0.0106 0.4646 0.074 Uiso 1 1 calc R . .
C51B C 0.7908(6) -0.0417(7) 0.3662(6) 0.057(3) Uani 1 1 d . . .
H51C H 0.8207 -0.0657 0.3578 0.068 Uiso 1 1 calc R . .
H51D H 0.7423 -0.0742 0.3541 0.068 Uiso 1 1 calc R . .
C52B C 0.7925(8) 0.3685(6) 0.3525(6) 0.059(3) Uani 1 1 d . . .
H52C H 0.8400 0.3977 0.3919 0.070 Uiso 1 1 calc R . .
H52D H 0.7579 0.3460 0.3650 0.070 Uiso 1 1 calc R . .
C53B C 0.7652(8) 0.4080(6) 0.3273(8) 0.070(4) Uani 1 1 d . . .
H53C H 0.7227 0.3778 0.2836 0.084 Uiso 1 1 calc R . .
H53D H 0.7486 0.4334 0.3574 0.084 Uiso 1 1 calc R . .
C55B C 0.8367(9) 0.5177(6) 0.3596(8) 0.081(5) Uani 1 1 d . . .
H55C H 0.8694 0.5326 0.4055 0.097 Uiso 1 1 calc R . .
H55D H 0.7922 0.5227 0.3593 0.097 Uiso 1 1 calc R . .
C56B C 0.8715(9) 0.5598(7) 0.3397(10) 0.086(5) Uani 1 1 d . . .
H56C H 0.8353 0.5515 0.2981 0.103 Uiso 1 1 calc R . .
H56D H 0.8884 0.6061 0.3734 0.103 Uiso 1 1 calc R . .
C58B C 0.9620(9) 0.5891(6) 0.3061(9) 0.084(5) Uani 1 1 d . . .
H58C H 0.9721 0.6358 0.3322 0.101 Uiso 1 1 calc R . .
H58D H 0.9283 0.5722 0.2599 0.101 Uiso 1 1 calc R . .
C59B C 1.0315(7) 0.5849(5) 0.3095(6) 0.055(3) Uani 1 1 d . . .
H59C H 1.0517 0.6080 0.2887 0.066 Uiso 1 1 calc R . .
H59D H 1.0674 0.6068 0.3561 0.066 Uiso 1 1 calc R . .
C61B C 1.0791(6) 0.5119(5) 0.2667(5) 0.046(3) Uani 1 1 d . . .
H61C H 1.1249 0.5452 0.3069 0.055 Uiso 1 1 calc R . .
H61D H 1.0806 0.5192 0.2300 0.055 Uiso 1 1 calc R . .
C62B C 1.0713(6) 0.4447(5) 0.2510(5) 0.049(3) Uani 1 1 d . . .
H62C H 1.1161 0.4418 0.2495 0.058 Uiso 1 1 calc R . .
H62D H 1.0665 0.4373 0.2868 0.058 Uiso 1 1 calc R . .
O4B O 1.0776(4) 0.1534(3) 0.3522(3) 0.0404(16) Uani 1 1 d . . .
O6B O 1.1267(4) 0.3559(3) 0.3435(3) 0.0410(17) Uani 1 1 d . . .
O11B O 0.7834(4) -0.0129(4) 0.3272(4) 0.0488(19) Uani 1 1 d . . .
O13B O 0.9851(4) -0.0095(3) 0.2728(3) 0.0382(16) Uani 1 1 d . . .
O18B O 0.8003(4) 0.3206(3) 0.3019(4) 0.0485(18) Uani 1 1 d . . .
O20B O 0.8174(4) 0.1884(4) 0.4062(3) 0.0472(18) Uani 1 1 d . . .
O25B O 1.0098(4) 0.3933(3) 0.1895(3) 0.0427(17) Uani 1 1 d . . .
O27B O 0.7607(4) 0.3191(3) 0.1541(3) 0.0451(17) Uani 1 1 d . . .
O43B O 1.1146(4) 0.1063(4) 0.4465(4) 0.0521(19) Uani 1 1 d . . .
O46B O 1.0511(4) 0.1151(5) 0.5311(4) 0.066(2) Uani 1 1 d . . .
O49B O 0.9033(4) 0.0344(4) 0.4651(4) 0.054(2) Uani 1 1 d . . .
O54B O 0.8179(5) 0.4522(4) 0.3215(6) 0.074(3) Uani 1 1 d . . .
O57B O 0.9291(5) 0.5523(4) 0.3306(4) 0.059(2) Uani 1 1 d . . .
O60B O 1.0188(5) 0.5183(4) 0.2768(5) 0.070(3) Uani 1 1 d . . .
C1C C 0.7831(5) -0.0062(4) 0.7438(4) 0.033(2) Uani 1 1 d . . .
C2C C 0.8134(5) 0.0351(4) 0.8125(4) 0.030(2) Uani 1 1 d . . .
H2C H 0.7993 0.0172 0.8376 0.036 Uiso 1 1 calc R . .
C3C C 0.8631(5) 0.1010(4) 0.8450(4) 0.030(2) Uani 1 1 d . . .
C4C C 0.8809(5) 0.1265(4) 0.8069(4) 0.031(2) Uani 1 1 d . . .
C5C C 0.8512(5) 0.0886(5) 0.7394(4) 0.032(2) Uani 1 1 d . . .
H5C H 0.8642 0.1071 0.7143 0.039 Uiso 1 1 calc R . .
C6C C 0.8017(5) 0.0225(4) 0.7085(4) 0.032(2) Uani 1 1 d . . .
C7C C 0.8981(5) 0.1459(4) 0.9190(4) 0.034(2) Uani 1 1 d . . .
H7C H 0.9515 0.1680 0.9331 0.040 Uiso 1 1 calc R . .
C8C C 0.8739(5) 0.2006(4) 0.9376(4) 0.032(2) Uani 1 1 d . . .
C9C C 0.8012(5) 0.1868(4) 0.9179(4) 0.031(2) Uani 1 1 d . . .
H9C H 0.7668 0.1420 0.8885 0.037 Uiso 1 1 calc R . .
C10C C 0.7745(5) 0.2325(5) 0.9373(4) 0.035(2) Uani 1 1 d . . .
C11C C 0.8275(6) 0.2999(5) 0.9798(5) 0.040(2) Uani 1 1 d . . .
C12C C 0.9011(5) 0.3158(5) 0.9982(5) 0.036(2) Uani 1 1 d . . .
H12C H 0.9355 0.3608 1.0230 0.043 Uiso 1 1 calc R . .
C13C C 0.9253(5) 0.2672(5) 0.9810(5) 0.033(2) Uani 1 1 d . . .
C14C C 0.6956(5) 0.2140(4) 0.9246(4) 0.031(2) Uani 1 1 d . . .
H14C H 0.6850 0.2516 0.9250 0.037 Uiso 1 1 calc R . .
C15C C 0.6405(5) 0.1518(5) 0.8579(5) 0.033(2) Uani 1 1 d . . .
C16C C 0.6220(5) 0.0884(5) 0.8492(5) 0.035(2) Uani 1 1 d . . .
H16C H 0.6469 0.0839 0.8850 0.042 Uiso 1 1 calc R . .
C17C C 0.5701(5) 0.0329(4) 0.7918(4) 0.031(2) Uani 1 1 d . . .
C18C C 0.5352(5) 0.0401(5) 0.7390(4) 0.034(2) Uani 1 1 d . . .
C19C C 0.5520(5) 0.1009(5) 0.7445(5) 0.037(2) Uani 1 1 d . . .
H19C H 0.5277 0.1049 0.7081 0.044 Uiso 1 1 calc R . .
C20C C 0.6051(5) 0.1571(5) 0.8040(5) 0.035(2) Uani 1 1 d . . .
C21C C 0.5470(5) -0.0370(5) 0.7821(5) 0.035(2) Uani 1 1 d . . .
H21C H 0.4929 -0.0574 0.7644 0.043 Uiso 1 1 calc R . .
C22C C 0.5645(5) -0.0799(4) 0.7317(4) 0.031(2) Uani 1 1 d . . .
C23C C 0.6336(6) -0.0600(5) 0.7366(4) 0.036(2) Uani 1 1 d . . .
H23C H 0.6688 -0.0167 0.7706 0.044 Uiso 1 1 calc R . .
C24C C 0.6561(5) -0.0988(4) 0.6952(4) 0.033(2) Uani 1 1 d . . .
C25C C 0.6020(6) -0.1623(5) 0.6449(4) 0.036(2) Uani 1 1 d . A .
C26C C 0.5308(5) -0.1838(5) 0.6379(5) 0.037(2) Uani 1 1 d . . .
H26C H 0.4948 -0.2259 0.6022 0.044 Uiso 1 1 calc R . .
C27C C 0.5117(5) -0.1449(5) 0.6819(5) 0.037(2) Uani 1 1 d . . .
C28C C 0.7350(6) -0.0802(5) 0.7106(4) 0.038(2) Uani 1 1 d . . .
H28C H 0.7369 -0.1021 0.6679 0.046 Uiso 1 1 calc R . .
C29C C 0.8896(6) 0.1113(5) 0.9581(4) 0.038(2) Uani 1 1 d . . .
H29E H 0.9061 0.1449 1.0042 0.046 Uiso 1 1 calc R . .
H29F H 0.8374 0.0825 0.9401 0.046 Uiso 1 1 calc R . .
C30C C 0.9311(8) 0.0702(6) 0.9578(6) 0.063(3) Uani 1 1 d . . .
H30G H 0.9222 0.0424 0.9126 0.094 Uiso 1 1 calc R . .
H30H H 0.9149 0.0422 0.9756 0.094 Uiso 1 1 calc R . .
H30I H 0.9832 0.0992 0.9850 0.094 Uiso 1 1 calc R . .
C31C C 0.6885(5) 0.2077(5) 0.9833(5) 0.040(2) Uani 1 1 d . . .
H31E H 0.6945 0.1684 0.9815 0.048 Uiso 1 1 calc R . .
H31F H 0.7282 0.2468 1.0248 0.048 Uiso 1 1 calc R . .
C32C C 0.6174(6) 0.2021(6) 0.9837(6) 0.054(3) Uani 1 1 d . . .
H32G H 0.6109 0.2410 0.9855 0.081 Uiso 1 1 calc R . .
H32H H 0.6166 0.1994 1.0224 0.081 Uiso 1 1 calc R . .
H32I H 0.5779 0.1623 0.9437 0.081 Uiso 1 1 calc R . .
C33C C 0.5778(7) -0.0393(5) 0.8461(5) 0.049(3) Uani 1 1 d . . .
H33E H 0.5687 -0.0854 0.8342 0.058 Uiso 1 1 calc R . .
H33F H 0.6312 -0.0124 0.8691 0.058 Uiso 1 1 calc R . .
C34C C 0.5466(8) -0.0150(6) 0.8933(6) 0.069(4) Uani 1 1 d . . .
H34G H 0.5533 0.0299 0.9040 0.104 Uiso 1 1 calc R . .
H34H H 0.5716 -0.0150 0.9337 0.104 Uiso 1 1 calc R . .
H34I H 0.4946 -0.0442 0.8728 0.104 Uiso 1 1 calc R . .
C35C C 0.7638(6) -0.1100(5) 0.7514(5) 0.044(3) Uani 1 1 d . . .
H35E H 0.7629 -0.0888 0.7943 0.052 Uiso 1 1 calc R . .
H35F H 0.7305 -0.1575 0.7283 0.052 Uiso 1 1 calc R . .
C36C C 0.8400(7) -0.1029(6) 0.7640(6) 0.055(3) Uani 1 1 d . . .
H36G H 0.8446 -0.1148 0.7230 0.083 Uiso 1 1 calc R . .
H36H H 0.8497 -0.1321 0.7803 0.083 Uiso 1 1 calc R . .
H36I H 0.8751 -0.0571 0.7969 0.083 Uiso 1 1 calc R . .
C37C C 0.7898(6) 0.0094(5) 0.6027(5) 0.046(3) Uani 1 1 d . . .
H37G H 0.7749 0.0449 0.6080 0.069 Uiso 1 1 calc R . .
H37H H 0.7648 -0.0251 0.5563 0.069 Uiso 1 1 calc R . .
H37I H 0.8425 0.0270 0.6176 0.069 Uiso 1 1 calc R . .
C38C C 1.0506(5) 0.3462(5) 1.0462(5) 0.045(3) Uani 1 1 d . . .
H38G H 1.0473 0.3708 1.0226 0.068 Uiso 1 1 calc R . .
H38H H 1.0988 0.3468 1.0598 0.068 Uiso 1 1 calc R . .
H38I H 1.0432 0.3668 1.0851 0.068 Uiso 1 1 calc R . .
C39C C 0.5881(7) 0.2272(6) 0.7594(6) 0.053(3) Uani 1 1 d . . .
H39G H 0.5952 0.2029 0.7213 0.080 Uiso 1 1 calc R . .
H39H H 0.6072 0.2740 0.7725 0.080 Uiso 1 1 calc R . .
H39I H 0.5361 0.2097 0.7478 0.080 Uiso 1 1 calc R . .
C40C C 0.3900(6) -0.2258(5) 0.6317(5) 0.049(3) Uani 1 1 d . . .
H40G H 0.3816 -0.2295 0.5887 0.073 Uiso 1 1 calc R . .
H40H H 0.3453 -0.2313 0.6369 0.073 Uiso 1 1 calc R . .
H40I H 0.4039 -0.2601 0.6344 0.073 Uiso 1 1 calc R . .
C41C C 0.9752(6) 0.2139(5) 0.8136(5) 0.041(2) Uani 1 1 d . . .
H41E H 0.9467 0.2152 0.7747 0.049 Uiso 1 1 calc R . .
H41F H 0.9974 0.1836 0.7999 0.049 Uiso 1 1 calc R . .
C42C C 1.0339(6) 0.2826(5) 0.8674(7) 0.060(3) Uani 1 1 d . . .
H42E H 1.0528 0.2838 0.9100 0.072 Uiso 1 1 calc R . .
H42F H 1.0748 0.2951 0.8565 0.072 Uiso 1 1 calc R . .
C44C C 1.0425(7) 0.3830(6) 0.8717(6) 0.054(3) Uani 1 1 d . . .
H44E H 1.0599 0.3696 0.8378 0.065 Uiso 1 1 calc R . .
H44F H 1.0856 0.4131 0.9150 0.065 Uiso 1 1 calc R . .
C45C C 0.9989(7) 0.4180(6) 0.8583(6) 0.054(3) Uani 1 1 d . . .
H45E H 1.0302 0.4594 0.8627 0.065 Uiso 1 1 calc R . .
H45F H 0.9597 0.3902 0.8126 0.065 Uiso 1 1 calc R . .
C47C C 0.9196(7) 0.4607(6) 0.8885(7) 0.059(3) Uani 1 1 d . . .
H47E H 0.8782 0.4290 0.8445 0.071 Uiso 1 1 calc R . .
H47F H 0.9450 0.5010 0.8879 0.071 Uiso 1 1 calc R . .
C48C C 0.8927(7) 0.4772(6) 0.9368(6) 0.053(3) Uani 1 1 d . . .
H48E H 0.9339 0.5111 0.9803 0.064 Uiso 1 1 calc R . .
H48F H 0.8589 0.4963 0.9256 0.064 Uiso 1 1 calc R . .
C50C C 0.8167(6) 0.4332(5) 0.9780(6) 0.050(3) Uani 1 1 d . . .
H50E H 0.7871 0.4546 0.9642 0.059 Uiso 1 1 calc R . .
H50F H 0.8511 0.4632 1.0252 0.059 Uiso 1 1 calc R . .
C51C C 0.7688(6) 0.3706(6) 0.9687(6) 0.050(3) Uani 1 1 d . . .
H51E H 0.7302 0.3765 0.9814 0.060 Uiso 1 1 calc R . .
H51F H 0.7452 0.3366 0.9216 0.060 Uiso 1 1 calc R . .
C52C C 0.4268(6) -0.0139(6) 0.6360(6) 0.052(3) Uani 1 1 d . . .
H52E H 0.4448 -0.0022 0.6073 0.063 Uiso 1 1 calc R . .
H52F H 0.4129 0.0202 0.6593 0.063 Uiso 1 1 calc R . .
C53C C 0.3619(6) -0.0807(6) 0.5953(6) 0.066(4) Uani 1 1 d . . .
H53E H 0.3504 -0.0952 0.6252 0.079 Uiso 1 1 calc R . .
H53F H 0.3194 -0.0763 0.5708 0.079 Uiso 1 1 calc R . .
C55C C 0.3262(9) -0.1574(10) 0.4892(6) 0.101(6) Uani 1 1 d . . .
H55E H 0.3359 -0.1243 0.4750 0.121 Uiso 1 1 calc R . .
H55F H 0.2771 -0.1680 0.4871 0.121 Uiso 1 1 calc R . .
C56C C 0.3232(8) -0.2143(8) 0.4425(7) 0.088(5) Uani 1 1 d . A .
H56E H 0.2885 -0.2525 0.4404 0.106 Uiso 1 1 calc R . .
H56F H 0.3022 -0.2175 0.3991 0.106 Uiso 1 1 calc R . .
C58C C 0.3816(9) -0.2813(7) 0.4140(8) 0.069(7) Uani 0.71(3) 1 d PD A 1
H58E H 0.3448 -0.3014 0.3680 0.083 Uiso 0.71(3) 1 calc PR A 1
H58F H 0.3656 -0.3103 0.4314 0.083 Uiso 0.71(3) 1 calc PR A 1
C58D C 0.4057(19) -0.2442(17) 0.4012(13) 0.069(7) Uani 0.29(3) 1 d PD A 2
H58G H 0.4315 -0.2071 0.3964 0.083 Uiso 0.29(3) 1 calc PR A 2
H58H H 0.3614 -0.2764 0.3593 0.083 Uiso 0.29(3) 1 calc PR A 2
C59C C 0.4533(7) -0.2763(6) 0.4150(5) 0.060(3) Uani 1 1 d D . .
H59E H 0.4506 -0.3211 0.3936 0.072 Uiso 1 1 calc R A 1
H59F H 0.4648 -0.2548 0.3898 0.072 Uiso 1 1 calc R A 1
C61C C 0.5738(7) -0.2457(5) 0.4874(5) 0.050(3) Uani 1 1 d . . .
H61E H 0.5875 -0.2396 0.4542 0.060 Uiso 1 1 calc R A .
H61F H 0.5659 -0.2906 0.4793 0.060 Uiso 1 1 calc R . .
C62C C 0.6343(6) -0.1950(5) 0.5558(5) 0.043(2) Uani 1 1 d . A .
H62E H 0.6806 -0.1973 0.5586 0.052 Uiso 1 1 calc R . .
H62F H 0.6402 -0.1503 0.5647 0.052 Uiso 1 1 calc R . .
O4C O 0.9298(4) 0.1925(3) 0.8409(3) 0.0380(16) Uani 1 1 d . . .
O6C O 0.7710(4) -0.0181(3) 0.6415(3) 0.0403(16) Uani 1 1 d . . .
O11C O 0.8088(4) 0.3481(3) 1.0078(3) 0.0454(17) Uani 1 1 d . . .
O13C O 0.9963(3) 0.2798(3) 1.0040(3) 0.0371(15) Uani 1 1 d . . .
O18C O 0.4822(4) -0.0171(3) 0.6824(3) 0.0424(17) Uani 1 1 d . . .
O20C O 0.6260(4) 0.2197(3) 0.8131(3) 0.0425(17) Uani 1 1 d . . .
O25C O 0.6178(4) -0.2071(3) 0.6042(3) 0.0367(15) Uani 1 1 d . . .
O27C O 0.4461(4) -0.1633(3) 0.6819(3) 0.0398(16) Uani 1 1 d . . .
O43C O 1.0018(4) 0.3270(4) 0.8718(4) 0.055(2) Uani 1 1 d . . .
O46C O 0.9682(4) 0.4328(4) 0.9021(4) 0.0478(18) Uani 1 1 d . . .
O49C O 0.8563(4) 0.4219(4) 0.9405(4) 0.056(2) Uani 1 1 d . . .
O54C O 0.3724(5) -0.1290(5) 0.5506(4) 0.081(3) Uani 1 1 d . . .
O57C O 0.3864(5) -0.2211(4) 0.4507(4) 0.062(2) Uani 1 1 d D . .
O60C O 0.5101(5) -0.2387(5) 0.4816(3) 0.070(3) Uani 1 1 d . A .
Ag1 Ag 1.37503(5) 0.28718(4) 0.85171(4) 0.0489(2) Uani 1 1 d . . .
Ag2 Ag 1.42882(5) 0.42498(4) 1.33342(4) 0.0477(2) Uani 1 1 d . . .
Ag3 Ag 0.98410(5) 0.08539(4) 0.41549(4) 0.0490(2) Uani 1 1 d . . .
Ag4 Ag 0.91824(5) 0.43917(4) 0.28983(4) 0.0504(2) Uani 1 1 d . . .
Ag5 Ag 0.90264(4) 0.33072(4) 0.90779(4) 0.0466(2) Uani 1 1 d . . .
Ag6 Ag 0.48508(5) -0.14838(4) 0.56293(4) 0.0493(2) Uani 1 1 d . A .
F11 F 1.2916(6) 0.5065(4) 0.9543(4) 0.093(3) Uani 1 1 d . . .
F12 F 1.3318(8) 0.4645(8) 0.8816(6) 0.144(5) Uani 1 1 d . . .
F13 F 1.2278(9) 0.4003(4) 0.8766(5) 0.161(6) Uani 1 1 d . . .
F14 F 1.2239(7) 0.4271(4) 0.7994(4) 0.112(4) Uani 1 1 d . . .
F15 F 1.1857(6) 0.4716(6) 0.8730(6) 0.123(4) Uani 1 1 d . . .
F16 F 1.2858(5) 0.5319(4) 0.8758(5) 0.085(3) Uani 1 1 d . . .
P1 P 1.2565(2) 0.46589(16) 0.87584(17) 0.0603(9) Uani 1 1 d . . .
F21 F 0.7684(4) 0.4891(3) 0.8280(4) 0.076(2) Uani 1 1 d . . .
F22 F 0.6982(6) 0.4200(5) 0.8489(4) 0.115(4) Uani 1 1 d . . .
F23 F 0.7266(6) 0.3798(5) 0.7666(5) 0.107(3) Uani 1 1 d . . .
F24 F 0.6807(5) 0.4338(4) 0.7231(4) 0.095(3) Uani 1 1 d . . .
F25 F 0.6551(6) 0.4756(5) 0.8055(5) 0.115(4) Uani 1 1 d . . .
F26 F 0.6133(5) 0.3660(4) 0.7446(4) 0.082(2) Uani 1 1 d . . .
P2 P 0.69056(19) 0.42659(15) 0.78608(14) 0.0556(8) Uani 1 1 d . . .
F31 F 0.9495(5) 0.2778(4) 0.7116(3) 0.088(3) Uani 1 1 d . . .
F32 F 0.9321(5) 0.1718(4) 0.6588(3) 0.073(2) Uani 1 1 d . . .
F33 F 0.9466(5) 0.2358(4) 0.6129(4) 0.089(3) Uani 1 1 d . . .
F34 F 0.8386(4) 0.1525(4) 0.5709(4) 0.078(2) Uani 1 1 d . . .
F35 F 0.8546(5) 0.2574(4) 0.6233(4) 0.081(2) Uani 1 1 d . . .
F36 F 0.8415(6) 0.1953(5) 0.6717(5) 0.101(3) Uani 1 1 d . . .
P3 P 0.89351(19) 0.21510(15) 0.64081(14) 0.0535(8) Uani 1 1 d . . .
F41 F 1.2697(5) 0.2890(4) 0.5658(4) 0.090(3) Uani 1 1 d . . .
F42 F 1.3595(5) 0.3891(5) 0.6131(5) 0.118(4) Uani 1 1 d . . .
F43 F 1.2831(5) 0.3379(4) 0.5070(4) 0.086(3) Uani 1 1 d . . .
F44 F 1.1904(5) 0.3258(5) 0.5292(5) 0.100(3) Uani 1 1 d . . .
F45 F 1.2652(6) 0.3779(4) 0.6368(4) 0.099(3) Uani 1 1 d . . .
F46 F 1.2796(7) 0.4259(4) 0.5780(5) 0.113(4) Uani 1 1 d . . .
P4 P 1.27497(19) 0.35743(15) 0.57238(14) 0.0574(8) Uani 1 1 d . . .
F51 F 0.4261(4) 0.1963(4) 0.6280(3) 0.073(2) Uani 1 1 d . . .
F52 F 0.3097(4) 0.1258(4) 0.5855(5) 0.089(3) Uani 1 1 d . . .
F53 F 0.3955(4) 0.1202(4) 0.6581(3) 0.077(2) Uani 1 1 d . . .
F54 F 0.4529(4) 0.1105(4) 0.5948(4) 0.087(3) Uani 1 1 d . . .
F55 F 0.3682(5) 0.1148(4) 0.5215(3) 0.094(3) Uani 1 1 d . . .
F56 F 0.3357(4) 0.0412(4) 0.5528(3) 0.071(2) Uani 1 1 d . . .
P5 P 0.38089(16) 0.11853(16) 0.59027(13) 0.0511(8) Uani 1 1 d . . .
F61 F 0.8233(7) 0.4736(4) 0.5954(4) 0.128(5) Uani 1 1 d . . .
F62 F 0.7108(6) 0.4017(6) 0.5250(5) 0.120(4) Uani 1 1 d . . .
F63 F 0.7821(5) 0.4473(4) 0.4899(4) 0.090(3) Uani 1 1 d . . .
F64 F 0.8607(5) 0.4123(4) 0.5289(6) 0.111(4) Uani 1 1 d . . .
F65 F 0.7902(6) 0.3673(4) 0.5664(4) 0.097(3) Uani 1 1 d . . .
F66 F 0.7477(4) 0.3408(3) 0.4599(4) 0.071(2) Uani 1 1 d . . .
P6 P 0.78529(19) 0.40707(15) 0.52783(15) 0.0575(8) Uani 1 1 d . . .
O10A O 1.4457(7) 0.4962(7) 1.2910(6) 0.078(4) Uani 0.760(18) 1 d PD B 1
H10A H 1.4057 0.4957 1.2722 0.117 Uiso 0.760(18) 1 calc PR B 1
O10B O 1.503(2) 0.486(2) 1.3066(17) 0.078(8) Uani 0.240(18) 1 d PD B 2
H10B H 1.5282 0.5229 1.3413 0.117 Uiso 0.240(18) 1 calc PR B 2
C101 C 1.4839(8) 0.4953(8) 1.2522(6) 0.082(4) Uani 1 1 d D . .
H11A H 1.5321 0.4977 1.2748 0.098 Uiso 0.760(18) 1 calc PR B 1
H11B H 1.4912 0.5335 1.2452 0.098 Uiso 0.760(18) 1 calc PR B 1
H11C H 1.5287 0.5207 1.2520 0.098 Uiso 0.240(18) 1 calc PR B 2
H11D H 1.4562 0.5219 1.2570 0.098 Uiso 0.240(18) 1 calc PR B 2
C102 C 1.4393(9) 0.4324(9) 1.1878(8) 0.106(6) Uani 1 1 d D B .
H10C H 1.4640 0.4306 1.1597 0.159 Uiso 1 1 calc R . .
H10D H 1.3915 0.4304 1.1662 0.159 Uiso 1 1 calc R . .
H10E H 1.4329 0.3949 1.1953 0.159 Uiso 1 1 calc R . .
O200 O 1.3968(7) 0.3893(5) 0.9298(5) 0.089(3) Uani 1 1 d D . .
H200 H 1.362(6) 0.399(8) 0.919(8) 0.107 Uiso 1 1 d D . .
C201 C 1.3942(9) 0.3943(8) 0.9915(6) 0.091(5) Uani 1 1 d D . .
H20A H 1.4187 0.3700 1.0063 0.109 Uiso 1 1 calc R . .
H20B H 1.3432 0.3760 0.9846 0.109 Uiso 1 1 calc R . .
C202 C 1.4335(15) 0.4670(8) 1.0413(11) 0.147(9) Uani 1 1 d D . .
H20C H 1.4837 0.4842 1.0473 0.220 Uiso 1 1 calc R . .
H20D H 1.4337 0.4739 1.0834 0.220 Uiso 1 1 calc R . .
H20E H 1.4087 0.4902 1.0256 0.220 Uiso 1 1 calc R . .
O300 O 0.9963(6) 0.4674(6) 0.3935(5) 0.106(4) Uani 1 1 d D . .
H300 H 1.0367 0.5006 0.4181 0.158 Uiso 1 1 calc R . .
C301 C 1.0033(13) 0.4074(12) 0.3956(10) 0.151(11) Uani 1 1 d D . .
H30J H 0.9559 0.3678 0.3677 0.181 Uiso 1 1 calc R . .
H30K H 1.0391 0.3982 0.3801 0.181 Uiso 1 1 calc R . .
C302 C 1.028(2) 0.4256(18) 0.4651(11) 0.25(2) Uani 1 1 d D . .
H30L H 0.9943 0.4386 0.4806 0.375 Uiso 1 1 calc R . .
H30M H 1.0767 0.4625 0.4913 0.375 Uiso 1 1 calc R . .
H30N H 1.0297 0.3878 0.4698 0.375 Uiso 1 1 calc R . .
O400 O 0.9496(6) 0.1701(5) 0.4493(7) 0.120(5) Uani 1 1 d D . .
H400 H 0.9121 0.1735 0.4311 0.180 Uiso 1 1 calc R . .
C401 C 1.0065(11) 0.2340(9) 0.4980(8) 0.132(9) Uani 1 1 d D . .
H40J H 1.0532 0.2331 0.5188 0.158 Uiso 1 1 calc R . .
H40K H 0.9936 0.2586 0.5320 0.158 Uiso 1 1 calc R . .
C402 C 1.0057(13) 0.2582(16) 0.4514(14) 0.173(13) Uani 1 1 d D . .
H40L H 1.0299 0.2400 0.4258 0.259 Uiso 1 1 calc R . .
H40M H 1.0315 0.3065 0.4758 0.259 Uiso 1 1 calc R . .
H40N H 0.9554 0.2443 0.4216 0.259 Uiso 1 1 calc R . .
O500 O 0.8396(5) 0.2916(5) 0.7942(5) 0.082(3) Uani 1 1 d D . .
H500 H 0.8600 0.2722 0.7747 0.123 Uiso 1 1 calc R . .
C501 C 0.7638(6) 0.2526(6) 0.7601(6) 0.061(3) Uani 1 1 d D . .
H50G H 0.7454 0.2456 0.7149 0.073 Uiso 1 1 calc R . .
H50H H 0.7396 0.2754 0.7828 0.073 Uiso 1 1 calc R . .
C502 C 0.7468(8) 0.1879(7) 0.7574(8) 0.086(5) Uani 1 1 d D . .
H50I H 0.7734 0.1667 0.7374 0.130 Uiso 1 1 calc R . .
H50J H 0.6945 0.1596 0.7310 0.130 Uiso 1 1 calc R . .
H50K H 0.7615 0.1948 0.8021 0.130 Uiso 1 1 calc R . .
O600 O 0.5338(6) -0.0692(5) 0.5391(6) 0.094(3) Uani 1 1 d D . .
H600 H 0.5423 -0.0808 0.5062 0.140 Uiso 1 1 calc R . .
C601 C 0.5987(8) -0.0082(6) 0.5969(8) 0.080(5) Uani 1 1 d D . .
H60A H 0.6420 -0.0170 0.6078 0.097 Uiso 1 1 calc R . .
H60B H 0.5893 0.0066 0.6360 0.097 Uiso 1 1 calc R . .
C602 C 0.6106(13) 0.0434(10) 0.5766(12) 0.139(8) Uani 1 1 d D . .
H60C H 0.6190 0.0277 0.5375 0.209 Uiso 1 1 calc R . .
H60D H 0.6531 0.0842 0.6126 0.209 Uiso 1 1 calc R . .
H60E H 0.5676 0.0519 0.5666 0.209 Uiso 1 1 calc R . .

loop_
_atom_site_aniso_label
_atom_site_aniso_U_11
_atom_site_aniso_U_22
_atom_site_aniso_U_33
_atom_site_aniso_U_23
_atom_site_aniso_U_13
_atom_site_aniso_U_12
C1A 0.039(5) 0.028(5) 0.031(5) 0.014(4) 0.019(4) 0.014(4)
C2A 0.038(5) 0.029(5) 0.029(5) 0.015(4) 0.014(4) 0.011(4)
C3A 0.038(5) 0.030(5) 0.025(4) 0.011(4) 0.014(4) 0.016(4)
C4A 0.048(6) 0.035(5) 0.031(5) 0.019(4) 0.020(5) 0.020(5)
C5A 0.050(6) 0.029(5) 0.038(5) 0.020(5) 0.022(5) 0.014(5)
C6A 0.033(5) 0.034(5) 0.029(5) 0.009(4) 0.011(4) 0.007(4)
C7A 0.042(5) 0.026(5) 0.024(4) 0.008(4) 0.015(4) 0.009(4)
C8A 0.044(6) 0.020(5) 0.024(4) 0.008(4) 0.010(4) 0.008(4)
C9A 0.043(6) 0.024(5) 0.024(4) 0.011(4) 0.016(4) 0.006(4)
C10A 0.039(5) 0.024(5) 0.021(4) 0.010(4) 0.010(4) 0.010(4)
C11A 0.037(5) 0.021(5) 0.025(4) 0.008(4) 0.006(4) 0.001(4)
C12A 0.046(6) 0.029(5) 0.030(5) 0.014(4) 0.017(5) 0.004(4)
C13A 0.039(6) 0.037(6) 0.037(5) 0.022(5) 0.020(5) 0.015(5)
C14A 0.040(5) 0.014(4) 0.028(4) 0.009(4) 0.014(4) 0.010(4)
C15A 0.034(5) 0.022(5) 0.025(4) 0.009(4) 0.008(4) 0.009(4)
C16A 0.040(5) 0.022(5) 0.027(4) 0.014(4) 0.014(4) 0.009(4)
C17A 0.032(5) 0.025(5) 0.024(4) 0.013(4) 0.010(4) 0.009(4)
C18A 0.040(5) 0.021(5) 0.020(4) 0.007(4) 0.009(4) 0.007(4)
C19A 0.039(5) 0.029(5) 0.027(5) 0.012(4) 0.014(4) 0.008(4)
C20A 0.043(6) 0.031(5) 0.031(5) 0.021(4) 0.017(4) 0.015(4)
C21A 0.042(5) 0.029(5) 0.031(5) 0.019(4) 0.019(4) 0.012(4)
C22A 0.037(5) 0.021(4) 0.022(4) 0.010(4) 0.007(4) 0.005(4)
C23A 0.044(6) 0.031(5) 0.022(4) 0.015(4) 0.017(4) 0.019(4)
C24A 0.036(5) 0.026(5) 0.027(4) 0.014(4) 0.012(4) 0.008(4)
C25A 0.038(5) 0.024(5) 0.018(4) 0.006(4) 0.003(4) 0.009(4)
C26A 0.044(6) 0.028(5) 0.016(4) 0.008(4) 0.011(4) 0.013(4)
C27A 0.043(6) 0.035(5) 0.028(5) 0.020(4) 0.015(4) 0.016(4)
C28A 0.036(5) 0.026(5) 0.023(4) 0.013(4) 0.006(4) 0.005(4)
C29A 0.067(7) 0.033(6) 0.026(5) 0.009(4) 0.011(5) 0.023(5)
C30A 0.103(11) 0.047(7) 0.060(8) 0.028(7) 0.031(8) 0.032(7)
C31A 0.050(6) 0.034(5) 0.029(5) 0.015(4) 0.015(5) 0.014(5)
C32A 0.052(7) 0.045(6) 0.042(6) 0.023(5) 0.014(5) 0.016(5)
C33A 0.072(7) 0.034(6) 0.032(5) 0.024(5) 0.020(5) 0.014(5)
C34A 0.071(9) 0.056(8) 0.061(8) 0.033(7) 0.018(7) 0.005(7)
C35A 0.046(6) 0.037(6) 0.033(5) 0.017(5) 0.011(5) 0.016(5)
C36A 0.073(8) 0.054(7) 0.058(7) 0.032(6) 0.033(7) 0.037(7)
C37A 0.075(8) 0.028(6) 0.052(7) 0.009(5) 0.026(6) 0.004(6)
C38A 0.062(7) 0.051(7) 0.037(6) 0.022(5) 0.030(5) 0.023(6)
C39A 0.079(8) 0.034(6) 0.043(6) 0.030(5) 0.033(6) 0.023(6)
C40A 0.049(6) 0.053(7) 0.028(5) 0.017(5) 0.023(5) 0.021(5)
C41A 0.044(6) 0.062(8) 0.052(7) 0.042(6) 0.020(5) 0.009(6)
C42A 0.056(8) 0.162(16) 0.067(9) 0.089(11) 0.035(7) 0.040(9)
C44A 0.062(8) 0.105(12) 0.108(12) 0.085(11) 0.040(9) 0.034(8)
C45A 0.072(9) 0.138(15) 0.070(9) 0.087(11) 0.028(8) 0.029(9)
C47A 0.076(10) 0.157(17) 0.085(11) 0.096(13) 0.032(9) 0.041(11)
C48A 0.068(8) 0.091(10) 0.058(8) 0.060(8) 0.026(7) 0.017(7)
C50A 0.056(7) 0.069(8) 0.037(6) 0.037(6) 0.020(5) 0.028(6)
C51A 0.055(6) 0.030(5) 0.036(5) 0.018(5) 0.010(5) 0.018(5)
C52A 0.068(7) 0.042(6) 0.027(5) 0.013(5) 0.016(5) 0.028(6)
C53A 0.063(8) 0.058(7) 0.039(6) 0.018(6) 0.027(6) 0.032(6)
C55A 0.080(9) 0.057(8) 0.036(6) 0.010(6) 0.015(6) 0.038(7)
C56A 0.092(10) 0.045(7) 0.051(7) 0.021(6) 0.030(7) 0.035(7)
C58A 0.075(9) 0.031(6) 0.038(6) 0.007(5) 0.020(6) 0.001(6)
C59A 0.064(8) 0.029(6) 0.050(7) 0.007(5) 0.021(6) 0.011(5)
C61A 0.059(7) 0.043(6) 0.030(5) 0.009(5) 0.017(5) 0.016(6)
C62A 0.042(6) 0.052(7) 0.041(6) 0.022(5) 0.017(5) 0.012(5)
O4A 0.058(4) 0.041(4) 0.027(3) 0.022(3) 0.019(3) 0.008(3)
O6A 0.052(4) 0.020(3) 0.031(4) 0.004(3) 0.011(3) 0.000(3)
O11A 0.048(4) 0.029(3) 0.023(3) 0.012(3) 0.009(3) 0.009(3)
O13A 0.054(4) 0.044(4) 0.027(3) 0.016(3) 0.023(3) 0.021(3)
O18A 0.052(4) 0.033(4) 0.023(3) 0.011(3) 0.016(3) 0.022(3)
O20A 0.056(4) 0.029(4) 0.034(4) 0.021(3) 0.017(3) 0.016(3)
O25A 0.040(4) 0.049(4) 0.031(4) 0.022(3) 0.012(3) 0.013(3)
O27A 0.043(4) 0.040(4) 0.024(3) 0.016(3) 0.016(3) 0.013(3)
O43A 0.065(6) 0.161(10) 0.084(7) 0.104(8) 0.042(5) 0.049(6)
O46A 0.062(5) 0.084(6) 0.040(4) 0.039(5) 0.019(4) 0.020(5)
O49A 0.079(6) 0.088(7) 0.056(5) 0.062(5) 0.027(5) 0.031(5)
O54A 0.054(5) 0.064(5) 0.030(4) 0.004(4) 0.014(4) 0.025(4)
O57A 0.074(5) 0.034(4) 0.050(4) 0.020(4) 0.028(4) 0.025(4)
O60A 0.060(5) 0.047(5) 0.033(4) 0.012(4) 0.015(4) 0.019(4)
C1B 0.038(5) 0.028(5) 0.026(4) 0.014(4) 0.017(4) 0.009(4)
C2B 0.036(5) 0.025(5) 0.028(5) 0.010(4) 0.012(4) 0.009(4)
C3B 0.034(5) 0.021(4) 0.030(5) 0.013(4) 0.016(4) 0.007(4)
C4B 0.037(5) 0.027(5) 0.026(4) 0.014(4) 0.012(4) 0.012(4)
C5B 0.035(5) 0.028(5) 0.021(4) 0.009(4) 0.006(4) 0.008(4)
C6B 0.036(5) 0.021(5) 0.021(4) 0.006(4) 0.009(4) 0.006(4)
C7B 0.042(5) 0.025(5) 0.024(4) 0.013(4) 0.014(4) 0.012(4)
C8B 0.033(5) 0.031(5) 0.020(4) 0.012(4) 0.007(4) 0.006(4)
C9B 0.040(5) 0.019(4) 0.026(4) 0.011(4) 0.012(4) 0.009(4)
C10B 0.042(6) 0.025(5) 0.027(5) 0.012(4) 0.013(4) 0.008(4)
C11B 0.052(6) 0.024(5) 0.036(5) 0.017(4) 0.020(5) 0.012(5)
C12B 0.051(6) 0.038(6) 0.043(6) 0.032(5) 0.019(5) 0.021(5)
C13B 0.034(5) 0.021(5) 0.025(4) 0.009(4) 0.002(4) 0.007(4)
C14B 0.038(5) 0.029(5) 0.029(5) 0.015(4) 0.012(4) 0.006(4)
C15B 0.038(5) 0.036(5) 0.032(5) 0.016(4) 0.018(4) 0.021(4)
C16B 0.040(5) 0.028(5) 0.020(4) 0.008(4) 0.009(4) 0.012(4)
C17B 0.041(5) 0.022(5) 0.028(5) 0.013(4) 0.015(4) 0.014(4)
C18B 0.053(6) 0.032(5) 0.036(5) 0.019(5) 0.019(5) 0.021(5)
C19B 0.059(7) 0.034(6) 0.033(5) 0.014(5) 0.019(5) 0.025(5)
C21B 0.052(6) 0.039(6) 0.021(4) 0.016(4) 0.013(4) 0.021(5)
C20B 0.050(6) 0.038(6) 0.025(5) 0.013(4) 0.017(4) 0.019(5)
C22B 0.039(5) 0.025(5) 0.026(4) 0.011(4) 0.014(4) 0.013(4)
C23B 0.054(6) 0.024(5) 0.023(4) 0.013(4) 0.018(4) 0.016(4)
C24B 0.046(6) 0.026(5) 0.016(4) 0.011(4) 0.009(4) 0.008(4)
C25B 0.051(6) 0.019(5) 0.025(5) 0.007(4) 0.016(4) 0.011(4)
C26B 0.059(6) 0.020(5) 0.014(4) 0.005(4) 0.007(4) 0.010(4)
C27B 0.042(6) 0.037(6) 0.029(5) 0.015(4) 0.017(4) 0.018(5)
C28B 0.039(5) 0.022(5) 0.026(5) 0.009(4) 0.014(4) 0.006(4)
C29B 0.065(7) 0.031(5) 0.026(5) 0.014(4) 0.015(5) 0.009(5)
C30B 0.109(11) 0.044(7) 0.029(6) 0.008(5) 0.024(7) 0.019(7)
C31B 0.044(6) 0.029(5) 0.029(5) 0.009(4) 0.009(4) 0.010(4)
C32B 0.052(7) 0.065(8) 0.053(7) 0.017(7) 0.016(6) 0.022(6)
C33B 0.064(7) 0.038(6) 0.032(5) 0.020(5) 0.010(5) 0.012(5)
C34B 0.065(8) 0.062(8) 0.040(6) 0.027(6) 0.006(6) 0.018(7)
C35B 0.054(6) 0.037(6) 0.028(5) 0.020(4) 0.019(5) 0.011(5)
C36B 0.060(7) 0.054(7) 0.047(6) 0.026(6) 0.032(6) 0.022(6)
C37B 0.045(6) 0.035(6) 0.036(6) 0.011(5) 0.002(5) 0.004(5)
C38B 0.057(7) 0.033(6) 0.038(6) 0.015(5) 0.014(5) 0.018(5)
C39B 0.123(12) 0.068(8) 0.033(6) 0.032(6) 0.039(7) 0.053(8)
C40B 0.069(7) 0.042(6) 0.035(5) 0.021(5) 0.017(5) 0.030(6)
C41B 0.045(6) 0.042(6) 0.032(5) 0.017(5) 0.008(5) 0.015(5)
C42B 0.056(7) 0.069(8) 0.066(8) 0.048(7) 0.036(6) 0.042(6)
C44B 0.051(7) 0.078(9) 0.051(7) 0.035(7) 0.016(6) 0.004(7)
C45B 0.074(9) 0.109(12) 0.049(7) 0.059(8) 0.029(7) 0.047(8)
C47B 0.070(9) 0.107(12) 0.035(6) 0.041(7) 0.020(6) 0.029(8)
C48B 0.089(11) 0.055(9) 0.064(9) 0.002(7) 0.041(9) -0.002(8)
C50B 0.063(8) 0.079(9) 0.066(8) 0.046(8) 0.038(7) 0.038(7)
C51B 0.046(7) 0.071(8) 0.058(7) 0.038(7) 0.020(6) 0.025(6)
C52B 0.082(9) 0.043(7) 0.059(7) 0.018(6) 0.045(7) 0.034(6)
C53B 0.080(9) 0.044(7) 0.115(12) 0.048(8) 0.060(9) 0.034(7)
C55B 0.098(11) 0.043(8) 0.094(11) 0.021(8) 0.057(10) 0.027(8)
C56B 0.106(12) 0.037(7) 0.132(15) 0.038(9) 0.078(12) 0.033(8)
C58B 0.130(13) 0.032(7) 0.119(13) 0.049(8) 0.076(11) 0.036(8)
C59B 0.085(9) 0.020(5) 0.053(7) 0.016(5) 0.034(7) 0.014(6)
C61B 0.065(7) 0.028(5) 0.038(6) 0.018(5) 0.021(5) 0.010(5)
C62B 0.059(7) 0.040(6) 0.037(6) 0.020(5) 0.015(5) 0.015(5)
O4B 0.045(4) 0.035(4) 0.032(3) 0.019(3) 0.007(3) 0.013(3)
O6B 0.054(4) 0.022(3) 0.021(3) 0.005(3) 0.004(3) 0.004(3)
O11B 0.053(4) 0.052(5) 0.065(5) 0.045(4) 0.034(4) 0.024(4)
O13B 0.051(4) 0.032(4) 0.040(4) 0.024(3) 0.020(3) 0.020(3)
O18B 0.080(5) 0.035(4) 0.045(4) 0.024(3) 0.032(4) 0.033(4)
O20B 0.078(5) 0.042(4) 0.029(3) 0.021(3) 0.027(4) 0.029(4)
O25B 0.053(4) 0.034(4) 0.035(4) 0.019(3) 0.017(3) 0.010(3)
O27B 0.055(4) 0.038(4) 0.042(4) 0.020(3) 0.017(4) 0.024(3)
O43B 0.066(5) 0.065(5) 0.038(4) 0.033(4) 0.024(4) 0.033(4)
O46B 0.049(5) 0.083(6) 0.047(5) 0.031(5) 0.017(4) 0.012(4)
O49B 0.057(5) 0.072(6) 0.047(4) 0.036(4) 0.031(4) 0.026(4)
O54B 0.096(7) 0.044(5) 0.120(8) 0.050(6) 0.072(7) 0.039(5)
O57B 0.075(6) 0.036(4) 0.075(6) 0.032(4) 0.039(5) 0.026(4)
O60B 0.079(6) 0.025(4) 0.091(7) 0.022(4) 0.038(5) 0.014(4)
C1C 0.041(5) 0.019(4) 0.027(5) 0.006(4) 0.013(4) 0.009(4)
C2C 0.037(5) 0.033(5) 0.026(4) 0.017(4) 0.015(4) 0.016(4)
C3C 0.037(5) 0.024(5) 0.029(5) 0.012(4) 0.016(4) 0.013(4)
C4C 0.035(5) 0.025(5) 0.023(4) 0.007(4) 0.010(4) 0.011(4)
C5C 0.036(5) 0.030(5) 0.029(5) 0.017(4) 0.015(4) 0.011(4)
C6C 0.035(5) 0.027(5) 0.025(4) 0.012(4) 0.009(4) 0.009(4)
C7C 0.034(5) 0.022(5) 0.027(5) 0.012(4) 0.004(4) 0.001(4)
C8C 0.043(6) 0.025(5) 0.021(4) 0.011(4) 0.011(4) 0.014(4)
C9C 0.042(5) 0.020(4) 0.022(4) 0.009(4) 0.010(4) 0.009(4)
C10C 0.039(5) 0.039(6) 0.018(4) 0.013(4) 0.009(4) 0.011(4)
C11C 0.052(6) 0.030(5) 0.037(5) 0.020(5) 0.019(5) 0.013(5)
C12C 0.037(5) 0.034(5) 0.027(5) 0.012(4) 0.010(4) 0.013(4)
C13C 0.038(5) 0.027(5) 0.032(5) 0.016(4) 0.015(4) 0.009(4)
C14C 0.035(5) 0.021(5) 0.028(5) 0.007(4) 0.013(4) 0.009(4)
C15C 0.045(6) 0.030(5) 0.032(5) 0.019(4) 0.021(4) 0.019(4)
C16C 0.047(6) 0.035(5) 0.028(5) 0.018(4) 0.015(4) 0.021(5)
C17C 0.041(5) 0.024(5) 0.029(5) 0.014(4) 0.017(4) 0.011(4)
C18C 0.034(5) 0.035(5) 0.028(5) 0.012(4) 0.014(4) 0.013(4)
C19C 0.039(5) 0.036(5) 0.026(5) 0.015(4) 0.008(4) 0.012(4)
C20C 0.044(6) 0.027(5) 0.031(5) 0.015(4) 0.015(4) 0.014(4)
C21C 0.040(5) 0.028(5) 0.032(5) 0.013(4) 0.016(4) 0.010(4)
C22C 0.033(5) 0.029(5) 0.030(5) 0.016(4) 0.013(4) 0.010(4)
C23C 0.052(6) 0.028(5) 0.026(5) 0.019(4) 0.014(4) 0.008(4)
C24C 0.044(6) 0.028(5) 0.018(4) 0.011(4) 0.011(4) 0.008(4)
C25C 0.056(6) 0.024(5) 0.026(5) 0.015(4) 0.012(4) 0.017(5)
C26C 0.031(5) 0.036(5) 0.035(5) 0.022(5) 0.005(4) 0.007(4)
C27C 0.039(6) 0.034(5) 0.037(5) 0.021(5) 0.015(4) 0.010(4)
C28C 0.052(6) 0.032(5) 0.019(4) 0.011(4) 0.011(4) 0.011(5)
C29C 0.059(6) 0.024(5) 0.019(4) 0.009(4) 0.012(4) 0.012(5)
C30C 0.083(9) 0.057(8) 0.048(7) 0.031(6) 0.019(7) 0.032(7)
C31C 0.043(6) 0.037(6) 0.026(5) 0.010(4) 0.010(4) 0.014(5)
C32C 0.061(7) 0.058(7) 0.053(7) 0.031(6) 0.036(6) 0.024(6)
C33C 0.068(7) 0.028(5) 0.033(5) 0.016(5) 0.015(5) 0.006(5)
C34C 0.112(11) 0.042(7) 0.054(7) 0.028(6) 0.044(8) 0.019(7)
C35C 0.061(7) 0.035(6) 0.037(5) 0.022(5) 0.020(5) 0.020(5)
C36C 0.063(8) 0.048(7) 0.051(7) 0.024(6) 0.019(6) 0.029(6)
C37C 0.057(7) 0.038(6) 0.026(5) 0.017(5) 0.012(5) 0.006(5)
C38C 0.034(5) 0.028(5) 0.037(6) 0.005(5) 0.003(5) -0.003(4)
C39C 0.066(7) 0.042(6) 0.053(7) 0.035(6) 0.015(6) 0.020(6)
C40C 0.051(7) 0.033(6) 0.042(6) 0.016(5) 0.013(5) 0.004(5)
C41C 0.055(6) 0.028(5) 0.041(6) 0.014(5) 0.029(5) 0.016(5)
C42C 0.040(6) 0.029(6) 0.083(9) 0.017(6) 0.023(6) 0.001(5)
C44C 0.058(7) 0.045(7) 0.064(8) 0.027(6) 0.039(6) 0.017(6)
C45C 0.075(8) 0.037(6) 0.068(8) 0.031(6) 0.047(7) 0.023(6)
C47C 0.063(8) 0.053(7) 0.066(8) 0.036(7) 0.025(7) 0.026(6)
C48C 0.065(8) 0.052(7) 0.054(7) 0.028(6) 0.028(6) 0.037(6)
C50C 0.053(7) 0.033(6) 0.054(7) 0.017(5) 0.020(6) 0.019(5)
C51C 0.046(6) 0.045(7) 0.049(6) 0.018(6) 0.016(5) 0.020(5)
C52C 0.045(6) 0.051(7) 0.042(6) 0.018(6) 0.003(5) 0.021(5)
C53C 0.041(7) 0.054(8) 0.045(7) -0.008(6) 0.001(5) 0.016(6)
C55C 0.094(11) 0.132(15) 0.028(6) 0.002(8) 0.003(7) 0.068(11)
C56C 0.061(9) 0.084(11) 0.041(7) -0.006(7) -0.017(6) 0.026(8)
C58C 0.073(12) 0.027(9) 0.030(8) -0.021(6) 0.005(8) -0.006(7)
C58D 0.073(6) 0.027(8) 0.030(7) -0.021(8) 0.005(6) -0.006(6)
C59C 0.075(8) 0.046(6) 0.034(6) 0.006(5) 0.014(6) 0.026(6)
C61C 0.074(8) 0.035(6) 0.026(5) 0.010(5) 0.019(5) 0.017(6)
C62C 0.054(6) 0.036(6) 0.035(5) 0.016(5) 0.022(5) 0.013(5)
O4C 0.046(4) 0.022(3) 0.034(3) 0.011(3) 0.017(3) 0.004(3)
O6C 0.054(4) 0.032(4) 0.023(3) 0.013(3) 0.012(3) 0.010(3)
O11C 0.052(4) 0.035(4) 0.035(4) 0.008(3) 0.012(3) 0.022(3)
O13C 0.037(4) 0.027(3) 0.036(4) 0.015(3) 0.011(3) 0.007(3)
O18C 0.044(4) 0.033(4) 0.025(3) 0.007(3) 0.003(3) 0.007(3)
O20C 0.051(4) 0.034(4) 0.035(4) 0.019(3) 0.010(3) 0.016(3)
O25C 0.053(4) 0.024(3) 0.028(3) 0.011(3) 0.017(3) 0.013(3)
O27C 0.039(4) 0.028(4) 0.032(3) 0.007(3) 0.010(3) 0.005(3)
O43C 0.064(5) 0.039(4) 0.082(6) 0.039(4) 0.044(5) 0.025(4)
O46C 0.059(5) 0.047(4) 0.043(4) 0.027(4) 0.022(4) 0.024(4)
O49C 0.059(5) 0.037(4) 0.072(6) 0.025(4) 0.032(4) 0.018(4)
O54C 0.066(6) 0.063(6) 0.034(4) -0.018(4) -0.010(4) 0.021(5)
O57C 0.060(5) 0.057(5) 0.035(4) 0.012(4) 0.008(4) 0.012(4)
O60C 0.072(6) 0.074(6) 0.020(4) -0.006(4) 0.003(4) 0.037(5)
Ag1 0.0603(5) 0.0460(5) 0.0441(4) 0.0280(4) 0.0257(4) 0.0174(4)
Ag2 0.0613(5) 0.0355(4) 0.0390(4) 0.0154(3) 0.0206(4) 0.0181(4)
Ag3 0.0527(5) 0.0486(5) 0.0399(4) 0.0213(4) 0.0159(4) 0.0212(4)
Ag4 0.0642(5) 0.0349(4) 0.0443(4) 0.0166(4) 0.0211(4) 0.0195(4)
Ag5 0.0538(5) 0.0400(4) 0.0430(4) 0.0216(4) 0.0205(4) 0.0165(4)
Ag6 0.0556(5) 0.0420(4) 0.0312(4) 0.0161(3) 0.0075(4) 0.0124(4)
F11 0.162(9) 0.053(5) 0.067(5) 0.035(4) 0.059(6) 0.034(5)
F12 0.201(12) 0.238(15) 0.148(10) 0.145(11) 0.122(10) 0.183(12)
F13 0.365(19) 0.049(5) 0.082(6) 0.044(5) 0.125(10) 0.061(8)
F14 0.203(11) 0.074(6) 0.060(5) 0.045(5) 0.060(6) 0.045(6)
F15 0.096(7) 0.115(8) 0.153(10) 0.055(8) 0.078(7) 0.033(6)
F16 0.090(6) 0.072(5) 0.115(7) 0.069(5) 0.048(5) 0.028(4)
P1 0.099(3) 0.0431(17) 0.065(2) 0.0381(16) 0.053(2) 0.0323(17)
F21 0.080(5) 0.046(4) 0.060(5) 0.024(4) 0.003(4) 0.007(4)
F22 0.131(8) 0.110(7) 0.048(5) 0.049(5) 0.011(5) -0.001(6)
F23 0.141(8) 0.075(6) 0.121(8) 0.053(6) 0.059(7) 0.063(6)
F24 0.137(7) 0.069(5) 0.049(4) 0.043(4) 0.021(5) 0.009(5)
F25 0.113(8) 0.081(6) 0.091(7) 0.007(5) 0.020(6) 0.045(6)
F26 0.100(6) 0.049(4) 0.051(4) 0.023(4) 0.008(4) 0.001(4)
P2 0.078(2) 0.0375(16) 0.0342(14) 0.0177(13) 0.0123(14) 0.0166(15)
F31 0.136(7) 0.053(4) 0.037(4) 0.012(3) 0.017(4) 0.030(5)
F32 0.110(6) 0.064(5) 0.049(4) 0.029(4) 0.033(4) 0.043(4)
F33 0.096(6) 0.081(6) 0.073(5) 0.041(5) 0.041(5) 0.010(5)
F34 0.086(5) 0.049(4) 0.058(5) 0.008(4) 0.013(4) 0.024(4)
F35 0.117(7) 0.049(4) 0.062(5) 0.026(4) 0.024(5) 0.037(4)
F36 0.142(8) 0.086(6) 0.119(8) 0.058(6) 0.100(7) 0.054(6)
P3 0.081(2) 0.0389(16) 0.0358(14) 0.0196(13) 0.0247(15) 0.0199(15)
F41 0.127(7) 0.047(4) 0.068(5) 0.032(4) 0.021(5) 0.022(4)
F42 0.081(6) 0.106(8) 0.079(6) 0.028(6) 0.002(5) -0.012(5)
F43 0.110(6) 0.069(5) 0.065(5) 0.032(4) 0.044(5) 0.020(5)
F44 0.074(6) 0.121(8) 0.076(6) 0.034(6) 0.020(5) 0.040(5)
F45 0.153(8) 0.049(4) 0.041(4) 0.011(4) 0.036(5) -0.002(5)
F46 0.200(11) 0.064(5) 0.097(7) 0.053(5) 0.081(8) 0.052(6)
P4 0.074(2) 0.0377(16) 0.0344(14) 0.0166(13) 0.0130(14) 0.0040(15)
F51 0.087(5) 0.058(4) 0.042(4) 0.022(3) 0.019(4) 0.007(4)
F52 0.074(5) 0.080(6) 0.106(7) 0.052(5) 0.028(5) 0.032(5)
F53 0.102(6) 0.103(6) 0.036(4) 0.046(4) 0.031(4) 0.041(5)
F54 0.070(5) 0.094(6) 0.072(5) 0.030(5) 0.036(4) 0.016(5)
F55 0.127(7) 0.079(5) 0.032(4) 0.037(4) 0.013(4) 0.001(5)
F56 0.077(5) 0.062(4) 0.051(4) 0.035(4) 0.013(4) 0.005(4)
P5 0.0518(17) 0.0565(18) 0.0285(13) 0.0249(13) 0.0086(12) 0.0069(14)
F61 0.222(12) 0.051(5) 0.031(4) -0.002(4) -0.007(5) 0.056(6)
F62 0.154(9) 0.170(11) 0.106(8) 0.069(8) 0.091(8) 0.126(9)
F63 0.143(8) 0.053(5) 0.048(4) 0.020(4) 0.019(5) 0.042(5)
F64 0.064(5) 0.066(5) 0.154(10) 0.048(6) 0.011(6) 0.016(4)
F65 0.146(8) 0.051(5) 0.059(5) 0.025(4) 0.020(5) 0.030(5)
F66 0.075(5) 0.042(4) 0.054(4) -0.001(3) 0.023(4) 0.012(3)
P6 0.069(2) 0.0374(16) 0.0365(15) 0.0052(13) 0.0052(14) 0.0237(15)
O10A 0.087(8) 0.120(10) 0.077(8) 0.071(7) 0.057(6) 0.059(7)
O10B 0.087(7) 0.120(6) 0.077(7) 0.071(8) 0.057(8) 0.059(7)
C101 0.079(8) 0.088(8) 0.052(7) 0.030(7) 0.020(7) 0.019(8)
C102 0.088(12) 0.138(17) 0.081(12) 0.064(12) 0.028(10) 0.033(11)
O200 0.117(8) 0.070(7) 0.050(5) 0.008(5) 0.023(6) 0.049(6)
C201 0.081(10) 0.091(12) 0.060(9) 0.003(8) 0.029(8) 0.036(9)
C202 0.21(3) 0.093(15) 0.124(19) 0.056(15) 0.082(19) 0.043(17)
O300 0.090(8) 0.131(10) 0.069(7) 0.061(7) 0.007(6) 0.027(7)
C301 0.16(2) 0.30(4) 0.15(2) 0.18(2) 0.100(17) 0.18(2)
C302 0.26(4) 0.20(4) 0.13(3) 0.00(3) 0.05(3) 0.06(3)
O400 0.080(7) 0.061(7) 0.141(12) 0.003(7) 0.012(7) 0.036(6)
C401 0.112(15) 0.146(19) 0.052(10) 0.028(11) 0.020(10) -0.006(13)
C402 0.120(18) 0.27(4) 0.24(3) 0.19(3) 0.12(2) 0.09(2)
O500 0.062(6) 0.084(7) 0.063(6) 0.018(5) 0.012(5) 0.027(5)
C501 0.045(7) 0.055(8) 0.052(7) 0.015(6) 0.001(6) 0.021(6)
C502 0.074(10) 0.085(11) 0.083(11) 0.029(9) 0.034(9) 0.033(9)
O600 0.122(9) 0.056(6) 0.114(9) 0.050(6) 0.069(8) 0.026(6)
C601 0.080(10) 0.066(9) 0.120(14) 0.064(10) 0.056(10) 0.028(8)
C602 0.15(2) 0.104(16) 0.124(19) 0.050(15) 0.043(16) 0.035(15)

loop_
_atom_type_symbol
_atom_type_description
_atom_type_scat_dispersion_real
_atom_type_scat_dispersion_imag
_atom_type_scat_source
C C 0.0181 0.0091 'International Tables Vol C Tables 4.2.6.8 and 6.1.1.4'
H H 0.0000 0.0000 'International Tables Vol C Tables 4.2.6.8 and 6.1.1.4'
O O 0.0492 0.0322 'International Tables Vol C Tables 4.2.6.8 and 6.1.1.4'
F F 0.0727 0.0534 'International Tables Vol C Tables 4.2.6.8 and 6.1.1.4'
P P 0.2955 0.4335 'International Tables Vol C Tables 4.2.6.8 and 6.1.1.4'
Ag Ag 0.1306 4.2820 'International Tables Vol C Tables 4.2.6.8 and 6.1.1.4'

loop_
_geom_angle_atom_site_label_1
_geom_angle_atom_site_label_2
_geom_angle_atom_site_label_3
_geom_angle
C6A C1A C2A 117.4(9)
C6A C1A C28A 120.8(8)
C2A C1A C28A 121.7(8)
C1A C2A C3A 123.6(9)
C4A C3A C2A 117.6(9)
C4A C3A C7A 119.1(8)
C2A C3A C7A 123.2(8)
O4A C4A C3A 115.5(8)
O4A C4A C5A 123.0(9)
C3A C4A C5A 121.5(8)
C6A C5A C4A 117.9(9)
O6A C6A C1A 116.9(8)
O6A C6A C5A 121.1(9)
C1A C6A C5A 121.9(9)
C8A C7A C3A 110.8(8)
C8A C7A C29A 109.7(8)
C3A C7A C29A 116.1(8)
C9A C8A C13A 118.2(9)
C9A C8A C7A 122.3(8)
C13A C8A C7A 119.2(9)
C8A C9A C10A 124.1(8)
C9A C10A C11A 116.9(9)
C9A C10A C14A 122.9(8)
C11A C10A C14A 119.6(8)
O11A C11A C12A 117.3(8)
O11A C11A C10A 121.6(9)
C12A C11A C10A 120.7(9)
C13A C12A C11A 120.9(9)
C13A C12A Ag1 91.4(6)
C11A C12A Ag1 94.9(6)
O13A C13A C12A 125.7(9)
O13A C13A C8A 115.3(9)
C12A C13A C8A 119.0(9)
C10A C14A C31A 108.8(7)
C10A C14A C15A 114.6(7)
C31A C14A C15A 110.7(7)
C16A C15A C20A 118.8(8)
C16A C15A C14A 121.0(8)
C20A C15A C14A 120.0(8)
C15A C16A C17A 122.1(8)
C18A C17A C16A 117.5(8)
C18A C17A C21A 120.1(8)
C16A C17A C21A 122.4(8)
C17A C18A O18A 116.5(8)
C17A C18A C19A 123.4(8)
O18A C18A C19A 120.1(8)
C18A C19A C20A 118.2(9)
O20A C20A C15A 118.2(8)
O20A C20A C19A 121.8(8)
C15A C20A C19A 120.0(8)
C22A C21A C17A 110.3(7)
C22A C21A C33A 110.1(8)
C17A C21A C33A 115.3(8)
C23A C22A C27A 117.6(8)
C23A C22A C21A 121.8(8)
C27A C22A C21A 120.3(8)
C22A C23A C24A 126.2(8)
C23A C24A C25A 114.6(8)
C23A C24A C28A 122.7(8)
C25A C24A C28A 121.7(8)
O25A C25A C26A 117.1(8)
O25A C25A C24A 120.8(9)
C26A C25A C24A 121.7(8)
C27A C26A C25A 120.8(8)
C27A C26A Ag2 92.9(6)
C25A C26A Ag2 93.9(6)
O27A C27A C26A 124.5(8)
O27A C27A C22A 116.6(8)
C26A C27A C22A 118.8(9)
C24A C28A C1A 113.0(8)
C24A C28A C35A 108.5(8)
C1A C28A C35A 112.9(8)
C30A C29A C7A 115.4(10)
C32A C31A C14A 115.3(9)
C34A C33A C21A 113.5(10)
C36A C35A C28A 113.8(9)
O4A C41A C42A 109.7(11)
O43A C42A C41A 113.5(12)
O43A C44A C45A 116.5(12)
O46A C45A C44A 117.7(12)
O46A C47A C48A 113.0(13)
O49A C48A C47A 110.5(11)
O49A C50A C51A 106.9(8)
O11A C51A C50A 112.3(9)
O18A C52A C53A 107.0(9)
O54A C53A C52A 108.1(10)
O54A C55A C56A 108.8(11)
O57A C56A C55A 111.4(10)
O57A C58A C59A 111.9(10)
O60A C59A C58A 110.2(10)
O60A C61A C62A 110.0(9)
O25A C62A C61A 110.6(9)
C4A O4A C41A 119.1(8)
C6A O6A C37A 119.4(8)
C11A O11A C51A 115.8(7)
C13A O13A C38A 117.3(8)
C18A O18A C52A 119.4(7)
C20A O20A C39A 118.3(7)
C25A O25A C62A 119.4(8)
C27A O27A C40A 117.3(7)
C44A O43A C42A 113.6(10)
C44A O43A Ag1 112.6(8)
C42A O43A Ag1 131.1(7)
C45A O46A C47A 119.6(10)
C45A O46A Ag1 113.7(6)
C47A O46A Ag1 118.6(8)
C50A O49A C48A 112.0(9)
C55A O54A C53A 113.3(9)
C55A O54A Ag2 117.7(7)
C53A O54A Ag2 127.2(7)
C56A O57A C58A 114.3(9)
C56A O57A Ag2 108.8(7)
C58A O57A Ag2 108.6(7)
C61A O60A C59A 112.2(8)
C2B C1B C6B 115.9(8)
C2B C1B C28B 122.5(8)
C6B C1B C28B 121.6(8)
C3B C2B C1B 124.1(9)
C4B C3B C2B 116.9(8)
C4B C3B C7B 118.9(8)
C2B C3B C7B 124.1(8)
C3B C4B O4B 115.3(8)
C3B C4B C5B 122.6(8)
O4B C4B C5B 122.1(8)
C6B C5B C4B 119.4(8)
C5B C6B O6B 123.7(8)
C5B C6B C1B 121.2(8)
O6B C6B C1B 115.1(8)
C3B C7B C29B 114.1(7)
C3B C7B C8B 110.8(7)
C29B C7B C8B 110.1(8)
C9B C8B C13B 118.3(8)
C9B C8B C7B 121.6(8)
C13B C8B C7B 119.7(9)
C8B C9B C10B 124.6(9)
C11B C10B C9B 115.6(9)
C11B C10B C14B 121.0(9)
C9B C10B C14B 123.0(8)
C12B C11B C10B 121.9(9)
C12B C11B O11B 122.8(8)
C10B C11B O11B 115.1(9)
C11B C12B C13B 119.9(9)
C11B C12B Ag3 95.6(7)
C13B C12B Ag3 89.3(6)
O13B C13B C12B 123.9(8)
O13B C13B C8B 116.7(8)
C12B C13B C8B 119.3(9)
C10B C14B C15B 113.8(8)
C10B C14B C31B 109.0(8)
C15B C14B C31B 112.1(8)
C16B C15B C20B 116.2(9)
C16B C15B C14B 123.6(8)
C20B C15B C14B 120.2(8)
C17B C16B C15B 126.0(9)
C16B C17B C18B 116.2(8)
C16B C17B C21B 124.2(8)
C18B C17B C21B 119.6(8)
O18B C18B C17B 115.0(8)
O18B C18B C19B 123.2(9)
C17B C18B C19B 121.7(9)
C20B C19B C18B 119.1(9)
C22B C21B C17B 111.2(8)
C22B C21B C33B 110.0(8)
C17B C21B C33B 114.6(8)
O20B C20B C19B 121.9(9)
O20B C20B C15B 117.3(9)
C19B C20B C15B 120.8(9)
C23B C22B C27B 118.4(8)
C23B C22B C21B 122.2(8)
C27B C22B C21B 119.0(9)
C22B C23B C24B 124.8(9)
C23B C24B C25B 116.0(9)
C23B C24B C28B 123.3(8)
C25B C24B C28B 120.2(8)
O25B C25B C26B 118.9(8)
O25B C25B C24B 120.3(9)
C26B C25B C24B 120.5(9)
C25B C26B C27B 120.9(9)
C25B C26B Ag4 96.6(6)
C27B C26B Ag4 90.6(6)
O27B C27B C22B 116.7(9)
O27B C27B C26B 124.2(9)
C22B C27B C26B 119.1(9)
C1B C28B C24B 114.9(8)
C1B C28B C35B 112.0(8)
C24B C28B C35B 107.8(8)
C30B C29B C7B 114.8(10)
C32B C31B C14B 114.6(9)
C34B C33B C21B 115.7(10)
C36B C35B C28B 114.2(9)
O4B C41B C42B 105.8(9)
O43B C42B C41B 112.7(9)
O43B C44B C45B 112.7(11)
O46B C45B C44B 112.4(10)
O46B C47B C48B 112.7(11)
O49B C48B C47B 112.8(12)
O49B C50B C51B 109.0(10)
O11B C51B C50B 112.0(11)
O18B C52B C53B 108.8(11)
O54B C53B C52B 113.3(11)
O54B C55B C56B 115.0(13)
O57B C56B C55B 114.7(13)
O57B C58B C59B 110.8(11)
O60B C59B C58B 110.2(10)
O60B C61B C62B 108.4(9)
O25B C62B C61B 113.8(9)
C4B O4B C41B 118.2(7)
C6B O6B C37B 116.0(7)
C51B O11B C11B 125.1(9)
C13B O13B C38B 117.8(8)
C18B O18B C52B 119.1(8)
C20B O20B C39B 119.2(8)
C25B O25B C62B 116.5(8)
C27B O27B C40B 118.2(8)
C44B O43B C42B 112.0(9)
C44B O43B Ag3 110.3(7)
C42B O43B Ag3 124.6(6)
C45B O46B C47B 117.0(10)
C45B O46B Ag3 115.7(7)
C47B O46B Ag3 119.9(7)
C48B O49B C50B 110.4(10)
C55B O54B C53B 115.6(11)
C55B O54B Ag4 110.0(8)
C53B O54B Ag4 129.7(7)
C56B O57B C58B 116.9(11)
C56B O57B Ag4 114.7(7)
C58B O57B Ag4 117.0(8)
C59B O60B C61B 111.9(8)
C6C C1C C2C 117.0(8)
C6C C1C C28C 121.8(8)
C2C C1C C28C 121.2(8)
C3C C2C C1C 122.7(8)
C4C C3C C2C 117.5(8)
C4C C3C C7C 118.7(8)
C2C C3C C7C 123.8(8)
C5C C4C O4C 122.2(8)
C5C C4C C3C 122.0(8)
O4C C4C C3C 115.9(8)
C4C C5C C6C 118.8(8)
O6C C6C C1C 116.4(8)
O6C C6C C5C 121.6(8)
C1C C6C C5C 121.9(8)
C3C C7C C29C 115.3(7)
C3C C7C C8C 111.5(7)
C29C C7C C8C 110.7(8)
C9C C8C C13C 117.4(9)
C9C C8C C7C 121.4(8)
C13C C8C C7C 120.8(8)
C10C C9C C8C 125.5(9)
C9C C10C C11C 116.0(9)
C9C C10C C14C 123.5(9)
C11C C10C C14C 119.8(9)
O11C C11C C12C 118.4(9)
O11C C11C C10C 121.4(9)
C12C C11C C10C 119.9(10)
C13C C12C C11C 121.5(9)
C13C C12C Ag5 92.1(6)
C11C C12C Ag5 95.3(6)
O13C C13C C12C 123.6(8)
O13C C13C C8C 117.1(9)
C12C C13C C8C 119.3(9)
C10C C14C C15C 114.2(8)
C10C C14C C31C 107.5(7)
C15C C14C C31C 112.2(7)
C20C C15C C16C 117.3(9)
C20C C15C C14C 120.6(8)
C16C C15C C14C 122.0(8)
C17C C16C C15C 123.1(9)
C16C C17C C18C 117.9(8)
C16C C17C C21C 124.0(8)
C18C C17C C21C 118.1(8)
C19C C18C O18C 122.7(9)
C19C C18C C17C 121.3(9)
O18C C18C C17C 116.0(8)
C18C C19C C20C 119.7(9)
O20C C20C C15C 116.2(8)
O20C C20C C19C 123.2(8)
C15C C20C C19C 120.6(9)
C22C C21C C17C 112.1(8)
C22C C21C C33C 109.7(8)
C17C C21C C33C 114.4(8)
C23C C22C C27C 118.3(9)
C23C C22C C21C 121.1(8)
C27C C22C C21C 120.3(8)
C22C C23C C24C 124.9(9)
C23C C24C C25C 115.6(9)
C23C C24C C28C 122.5(8)
C25C C24C C28C 120.8(9)
O25C C25C C26C 117.2(9)
O25C C25C C24C 121.7(9)
C26C C25C C24C 121.0(9)
C27C C26C C25C 121.5(9)
C27C C26C Ag6 90.3(6)
C25C C26C Ag6 96.8(6)
O27C C27C C26C 125.6(9)
O27C C27C C22C 115.8(9)
C26C C27C C22C 118.6(9)
C24C C28C C35C 108.2(8)
C24C C28C C1C 115.1(9)
C35C C28C C1C 111.8(8)
C30C C29C C7C 114.4(9)
C32C C31C C14C 113.3(9)
C34C C33C C21C 114.9(10)
C36C C35C C28C 114.7(9)
O4C C41C C42C 106.4(9)
O43C C42C C41C 107.5(10)
O43C C44C C45C 111.3(9)
O46C C45C C44C 110.9(10)
O46C C47C C48C 111.5(10)
O49C C48C C47C 112.2(10)
O49C C50C C51C 110.5(9)
O11C C51C C50C 111.9(9)
O18C C52C C53C 108.2(10)
O54C C53C C52C 113.7(11)
O54C C55C C56C 120.1(14)
O57C C56C C55C 118.6(12)
O57C C58C C59C 110.9(12)
O57C C58D C59C 111.0(17)
O60C C59C C58D 113.1(15)
O60C C59C C58C 110.7(11)
C58D C59C C58C 43.8(16)
O60C C61C C62C 109.7(9)
O25C C62C C61C 110.3(8)
C4C O4C C41C 118.1(7)
C6C O6C C37C 118.4(7)
C11C O11C C51C 120.7(8)
C13C O13C C38C 119.6(8)
C18C O18C C52C 119.4(8)
C20C O20C C39C 117.6(8)
C25C O25C C62C 117.3(7)
C27C O27C C40C 118.8(8)
C44C O43C C42C 113.6(9)
C44C O43C Ag5 117.4(7)
C42C O43C Ag5 127.0(7)
C45C O46C C47C 114.5(9)
C45C O46C Ag5 111.6(6)
C47C O46C Ag5 108.8(7)
C48C O49C C50C 113.8(8)
C55C O54C C53C 115.8(11)
C55C O54C Ag6 111.7(9)
C53C O54C Ag6 129.8(7)
C58C O57C C58D 48.3(17)
C58C O57C C56C 118.4(11)
C58D O57C C56C 124.3(15)
C58C O57C Ag6 119.1(10)
C58D O57C Ag6 117.1(15)
C56C O57C Ag6 114.1(7)
C61C O60C C59C 113.5(8)
O200 Ag1 C12A 133.8(4)
O200 Ag1 O46A 94.9(4)
C12A Ag1 O46A 125.5(3)
O200 Ag1 O43A 93.0(4)
C12A Ag1 O43A 120.6(4)
O46A Ag1 O43A 68.0(3)
C26A Ag2 O54A 120.9(3)
C26A Ag2 O57A 132.3(3)
O54A Ag2 O57A 65.6(3)
C12B Ag3 O46B 141.9(3)
C12B Ag3 O43B 118.9(3)
O46B Ag3 O43B 67.5(3)
C26B Ag4 O57B 126.1(3)
C26B Ag4 O54B 120.3(4)
O57B Ag4 O54B 67.4(3)
C12C Ag5 O43C 122.1(3)
C12C Ag5 O46C 132.1(3)
O43C Ag5 O46C 65.2(2)
C26C Ag6 O57C 125.1(3)
C26C Ag6 O54C 120.4(4)
O57C Ag6 O54C 67.9(3)
F15 P1 F13 89.6(8)
F15 P1 F14 92.0(7)
F13 P1 F14 90.7(5)
F15 P1 F16 90.6(6)
F13 P1 F16 179.4(8)
F14 P1 F16 89.9(5)
F15 P1 F12 176.7(8)
F13 P1 F12 92.9(8)
F14 P1 F12 90.1(7)
F16 P1 F12 86.9(6)
F15 P1 F11 89.1(6)
F13 P1 F11 90.1(5)
F14 P1 F11 178.7(7)
F16 P1 F11 89.3(5)
F12 P1 F11 88.8(6)
F23 P2 F26 90.4(6)
F23 P2 F22 90.7(6)
F26 P2 F22 90.3(5)
F23 P2 F25 178.4(7)
F26 P2 F25 90.6(5)
F22 P2 F25 90.5(7)
F23 P2 F24 91.1(6)
F26 P2 F24 88.9(4)
F22 P2 F24 178.1(7)
F25 P2 F24 87.8(6)
F23 P2 F21 90.6(5)
F26 P2 F21 178.9(5)
F22 P2 F21 90.2(5)
F25 P2 F21 88.3(5)
F24 P2 F21 90.6(4)
F33 P3 F34 90.5(5)
F33 P3 F36 178.1(6)
F34 P3 F36 91.2(5)
F33 P3 F35 90.2(5)
F34 P3 F35 90.4(4)
F36 P3 F35 90.6(5)
F33 P3 F31 89.5(5)
F34 P3 F31 179.2(5)
F36 P3 F31 88.8(5)
F35 P3 F31 90.4(4)
F33 P3 F32 90.7(5)
F34 P3 F32 89.5(4)
F36 P3 F32 88.5(5)
F35 P3 F32 179.2(5)
F31 P3 F32 89.7(4)
F45 P4 F42 91.0(6)
F45 P4 F43 178.1(6)
F42 P4 F43 90.2(6)
F45 P4 F44 91.0(6)
F42 P4 F44 177.8(6)
F43 P4 F44 87.7(5)
F45 P4 F41 91.6(5)
F42 P4 F41 90.0(6)
F43 P4 F41 89.8(5)
F44 P4 F41 90.7(6)
F45 P4 F46 89.0(5)
F42 P4 F46 90.5(7)
F43 P4 F46 89.6(5)
F44 P4 F46 88.7(6)
F41 P4 F46 179.2(6)
F52 P5 F56 89.1(5)
F52 P5 F54 179.5(5)
F56 P5 F54 90.4(5)
F52 P5 F53 90.5(5)
F56 P5 F53 89.5(4)
F54 P5 F53 89.5(5)
F52 P5 F51 90.7(5)
F56 P5 F51 179.8(6)
F54 P5 F51 89.8(5)
F53 P5 F51 90.5(4)
F52 P5 F55 91.8(5)
F56 P5 F55 89.3(4)
F54 P5 F55 88.2(5)
F53 P5 F55 177.4(6)
F51 P5 F55 90.7(4)
F62 P6 F64 178.6(6)
F62 P6 F61 89.3(7)
F64 P6 F61 91.6(7)
F62 P6 F66 91.2(5)
F64 P6 F66 87.9(5)
F61 P6 F66 179.4(7)
F62 P6 F63 89.7(6)
F64 P6 F63 89.2(6)
F61 P6 F63 89.7(5)
F66 P6 F63 89.8(4)
F62 P6 F65 91.4(6)
F64 P6 F65 89.7(6)
F61 P6 F65 89.9(5)
F66 P6 F65 90.6(5)
F63 P6 F65 178.8(6)
O10B C101 O10A 54.8(16)
O10B C101 C102 114(2)
O10A C101 C102 107.6(13)
C201 O200 Ag1 116.0(9)
O200 C201 C202 105.2(14)
C302 C301 O300 105(2)
O400 C401 C402 94.5(16)
O500 C501 C502 109.6(11)
O600 C601 C602 106.1(13)

loop_
_geom_bond_atom_site_label_1
_geom_bond_atom_site_label_2
_geom_bond_distance
C1A C6A 1.386(14)
C1A C2A 1.387(13)
C1A C28A 1.529(12)
C2A C3A 1.389(12)
C3A C4A 1.383(14)
C3A C7A 1.527(12)
C4A O4A 1.369(11)
C4A C5A 1.413(14)
C5A C6A 1.405(13)
C6A O6A 1.366(11)
C7A C8A 1.525(14)
C7A C29A 1.532(14)
C8A C9A 1.369(14)
C8A C13A 1.433(13)
C9A C10A 1.388(13)
C10A C11A 1.408(12)
C10A C14A 1.516(13)
C11A O11A 1.369(11)
C11A C12A 1.400(14)
C12A C13A 1.381(14)
C12A Ag1 2.402(9)
C13A O13A 1.355(12)
C14A C31A 1.543(13)
C14A C15A 1.551(12)
C15A C16A 1.389(12)
C15A C20A 1.391(13)
C16A C17A 1.417(12)
C17A C18A 1.348(13)
C17A C21A 1.534(12)
C18A O18A 1.387(10)
C18A C19A 1.396(13)
C19A C20A 1.424(13)
C20A O20A 1.359(11)
C21A C22A 1.505(13)
C21A C33A 1.541(14)
C22A C23A 1.366(13)
C22A C27A 1.430(12)
C23A C24A 1.402(13)
C24A C25A 1.418(12)
C24A C28A 1.513(14)
C25A O25A 1.365(11)
C25A C26A 1.397(14)
C26A C27A 1.396(13)
C26A Ag2 2.394(9)
C27A O27A 1.356(12)
C28A C35A 1.536(14)
C29A C30A 1.495(17)
C31A C32A 1.508(15)
C33A C34A 1.530(17)
C35A C36A 1.495(16)
C37A O6A 1.438(13)
C38A O13A 1.439(11)
C39A O20A 1.414(12)
C40A O27A 1.439(11)
C41A O4A 1.431(12)
C41A C42A 1.494(17)
C42A O43A 1.421(14)
C44A O43A 1.337(15)
C44A C45A 1.420(19)
C45A O46A 1.349(16)
C47A O46A 1.381(16)
C47A C48A 1.45(2)
C48A O49A 1.432(12)
C50A O49A 1.412(14)
C50A C51A 1.497(14)
C51A O11A 1.446(12)
C52A O18A 1.418(12)
C52A C53A 1.488(14)
C53A O54A 1.459(14)
C55A O54A 1.407(14)
C55A C56A 1.477(19)
C56A O57A 1.401(15)
C58A O57A 1.409(14)
C58A C59A 1.444(18)
C59A O60A 1.441(13)
C61A O60A 1.389(14)
C61A C62A 1.486(15)
C62A O25A 1.470(13)
O43A Ag1 2.493(9)
O46A Ag1 2.470(7)
O54A Ag2 2.519(8)
O57A Ag2 2.571(7)
C1B C2B 1.410(13)
C1B C6B 1.418(12)
C1B C28B 1.506(13)
C2B C3B 1.388(13)
C3B C4B 1.368(12)
C3B C7B 1.523(12)
C4B O4B 1.378(11)
C4B C5B 1.397(13)
C5B C6B 1.378(13)
C6B O6B 1.382(11)
C7B C29B 1.535(12)
C7B C8B 1.536(12)
C8B C9B 1.362(13)
C8B C13B 1.406(13)
C9B C10B 1.406(13)
C10B C11B 1.393(13)
C10B C14B 1.500(14)
C11B C12B 1.392(15)
C11B O11B 1.399(12)
C12B C13B 1.396(14)
C12B Ag3 2.409(10)
C13B O13B 1.353(12)
C14B C15B 1.511(13)
C14B C31B 1.548(13)
C15B C16B 1.388(13)
C15B C20B 1.406(13)
C16B C17B 1.374(13)
C17B C18B 1.391(13)
C17B C21B 1.516(12)
C18B O18B 1.365(12)
C18B C19B 1.409(14)
C19B C20B 1.401(14)
C21B C22B 1.515(14)
C21B C33B 1.532(14)
C20B O20B 1.351(11)
C22B C23B 1.382(14)
C22B C27B 1.408(13)
C23B C24B 1.394(13)
C24B C25B 1.434(13)
C24B C28B 1.510(14)
C25B O25B 1.381(12)
C25B C26B 1.395(14)
C26B C27B 1.411(14)
C26B Ag4 2.415(8)
C27B O27B 1.341(12)
C28B C35B 1.557(13)
C29B C30B 1.494(17)
C31B C32B 1.511(16)
C33B C34B 1.503(17)
C35B C36B 1.503(16)
C37B O6B 1.453(11)
C38B O13B 1.423(12)
C39B O20B 1.452(13)
C40B O27B 1.421(12)
C41B O4B 1.453(12)
C41B C42B 1.493(15)
C42B O43B 1.447(13)
C44B O43B 1.406(14)
C44B C45B 1.452(17)
C45B O46B 1.385(15)
C47B O46B 1.385(15)
C47B C48B 1.45(2)
C48B O49B 1.383(15)
C50B O49B 1.412(14)
C50B C51B 1.550(18)
C51B O11B 1.387(14)
C52B O18B 1.434(13)
C52B C53B 1.484(18)
C53B O54B 1.412(15)
C55B O54B 1.370(15)
C55B C56B 1.42(2)
C56B O57B 1.359(16)
C58B O57B 1.404(15)
C58B C59B 1.50(2)
C59B O60B 1.412(13)
C61B O60B 1.419(14)
C61B C62B 1.479(15)
C62B O25B 1.441(12)
O43B Ag3 2.510(8)
O46B Ag3 2.475(8)
O54B Ag4 2.542(9)
O57B Ag4 2.465(8)
C1C C6C 1.380(13)
C1C C2C 1.410(12)
C1C C28C 1.534(13)
C2C C3C 1.391(13)
C3C C4C 1.388(13)
C3C C7C 1.517(12)
C4C C5C 1.380(12)
C4C O4C 1.385(11)
C5C C6C 1.399(13)
C6C O6C 1.375(11)
C7C C29C 1.517(12)
C7C C8C 1.520(14)
C8C C9C 1.381(13)
C8C C13C 1.414(13)
C9C C10C 1.377(14)
C10C C11C 1.433(14)
C10C C14C 1.520(13)
C11C O11C 1.348(12)
C11C C12C 1.395(14)
C12C C13C 1.389(14)
C12C Ag5 2.390(9)
C13C O13C 1.351(11)
C14C C15C 1.540(13)
C14C C31C 1.551(13)
C15C C20C 1.392(13)
C15C C16C 1.398(13)
C16C C17C 1.364(13)
C17C C18C 1.397(13)
C17C C21C 1.537(13)
C18C C19C 1.368(14)
C18C O18C 1.378(11)
C19C C20C 1.397(13)
C20C O20C 1.373(11)
C21C C22C 1.505(13)
C21C C33C 1.544(14)
C22C C23C 1.375(14)
C22C C27C 1.420(13)
C23C C24C 1.401(14)
C24C C25C 1.410(13)
C24C C28C 1.505(14)
C25C O25C 1.369(12)
C25C C26C 1.399(14)
C26C C27C 1.388(15)
C26C Ag6 2.389(9)
C27C O27C 1.348(12)
C28C C35C 1.532(13)
C29C C30C 1.510(16)
C31C C32C 1.492(15)
C33C C34C 1.513(17)
C35C C36C 1.513(16)
C37C O6C 1.441(11)
C38C O13C 1.426(11)
C39C O20C 1.437(12)
C40C O27C 1.409(12)
C41C O4C 1.426(12)
C41C C42C 1.522(15)
C42C O43C 1.419(14)
C44C O43C 1.402(13)
C44C C45C 1.477(17)
C45C O46C 1.400(13)
C47C O46C 1.418(14)
C47C C48C 1.435(17)
C48C O49C 1.412(14)
C50C O49C 1.425(14)
C50C C51C 1.471(16)
C51C O11C 1.461(13)
C52C O18C 1.427(12)
C52C C53C 1.511(16)
C53C O54C 1.395(14)
C55C O54C 1.299(15)
C55C C56C 1.39(2)
C56C O57C 1.373(16)
C58C O57C 1.354(17)
C58C C59C 1.50(2)
C58D O57C 1.36(2)
C58D C59C 1.48(3)
C59C O60C 1.441(13)
C61C O60C 1.390(14)
C61C C62C 1.514(14)
C62C O25C 1.441(12)
O43C Ag5 2.535(8)
O46C Ag5 2.577(7)
O54C Ag6 2.535(10)
O57C Ag6 2.454(8)
Ag1 O200 2.302(10)
F11 P1 1.598(9)
F12 P1 1.586(12)
F13 P1 1.556(8)
F14 P1 1.558(9)
F15 P1 1.542(11)
F16 P1 1.558(8)
F21 P2 1.601(8)
F22 P2 1.577(8)
F23 P2 1.552(10)
F24 P2 1.581(7)
F25 P2 1.581(10)
F26 P2 1.574(8)
F31 P3 1.596(8)
F32 P3 1.616(8)
F33 P3 1.553(9)
F34 P3 1.581(8)
F35 P3 1.595(8)
F36 P3 1.587(9)
F41 P4 1.581(8)
F42 P4 1.566(10)
F43 P4 1.570(9)
F44 P4 1.574(9)
F45 P4 1.562(8)
F46 P4 1.595(9)
F51 P5 1.588(8)
F52 P5 1.555(9)
F53 P5 1.585(6)
F54 P5 1.582(9)
F55 P5 1.592(7)
F56 P5 1.579(8)
F61 P6 1.576(8)
F62 P6 1.540(11)
F63 P6 1.589(9)
F64 P6 1.573(10)
F65 P6 1.595(9)
F66 P6 1.578(7)
O10A C101 1.420(14)
O10B C101 1.402(18)
C101 C102 1.494(16)
O200 C201 1.492(14)
C201 C202 1.509(16)
O300 C301 1.530(16)
C301 C302 1.469(18)
O400 C401 1.424(15)
C401 C402 1.472(17)
O500 C501 1.410(12)
C501 C502 1.488(15)
O600 C601 1.504(14)
C601 C602 1.508(16)

loop_
_geom_hbond_atom_site_label_D
_geom_hbond_atom_site_label_H
_geom_hbond_atom_site_label_A
_geom_hbond_distance_DH
_geom_hbond_distance_HA
_geom_hbond_distance_DA
_geom_hbond_angle_DHA
_geom_hbond_site_symmetry_A
O10A H10A F25 0.84 2.43 3.131(17) 142.0 2_767
O10B H10B F42 0.84 2.32 2.98(5) 136.0 2_867
O200 H200 F12 0.84(2) 2.27(11) 2.962(15) 139(15) .
O300 H300 F64 0.84 2.16 2.999(14) 173.0 2_766
O400 H400 O20B 0.84 2.11 2.934(14) 167.0 .
O500 H500 F36 0.84 2.34 3.052(14) 143.1 .
O600 H600 F54 0.84 2.35 3.177(14) 169.3 2_656
O600 H600 F55 0.84 2.45 3.112(16) 136.0 2_656

loop_
_geom_torsion_atom_site_label_1
_geom_torsion_atom_site_label_2
_geom_torsion_atom_site_label_3
_geom_torsion_atom_site_label_4
_geom_torsion
C6A C1A C2A C3A 0.4(15)
C28A C1A C2A C3A -176.0(9)
C1A C2A C3A C4A -0.5(15)
C1A C2A C3A C7A 176.8(9)
C2A C3A C4A O4A 179.2(9)
C7A C3A C4A O4A 1.8(13)
C2A C3A C4A C5A 0.0(15)
C7A C3A C4A C5A -177.4(9)
O4A C4A C5A C6A -178.6(9)
C3A C4A C5A C6A 0.6(15)
C2A C1A C6A O6A 177.8(9)
C28A C1A C6A O6A -5.8(14)
C2A C1A C6A C5A 0.2(15)
C28A C1A C6A C5A 176.6(9)
C4A C5A C6A O6A -178.2(9)
C4A C5A C6A C1A -0.6(16)
C4A C3A C7A C8A -65.7(11)
C2A C3A C7A C8A 117.0(10)
C4A C3A C7A C29A 168.4(9)
C2A C3A C7A C29A -8.9(14)
C3A C7A C8A C9A -52.8(11)
C29A C7A C8A C9A 76.6(11)
C3A C7A C8A C13A 133.4(9)
C29A C7A C8A C13A -97.2(10)
C13A C8A C9A C10A 0.0(14)
C7A C8A C9A C10A -173.8(8)
C8A C9A C10A C11A -2.5(13)
C8A C9A C10A C14A 169.1(8)
C9A C10A C11A O11A 174.9(8)
C14A C10A C11A O11A 3.0(13)
C9A C10A C11A C12A 2.2(13)
C14A C10A C11A C12A -169.6(8)
O11A C11A C12A C13A -172.4(8)
C10A C11A C12A C13A 0.5(14)
O11A C11A C12A Ag1 93.0(7)
C10A C11A C12A Ag1 -94.0(8)
C11A C12A C13A O13A 175.0(9)
Ag1 C12A C13A O13A -88.4(10)
C11A C12A C13A C8A -3.1(14)
Ag1 C12A C13A C8A 93.5(8)
C9A C8A C13A O13A -175.4(8)
C7A C8A C13A O13A -1.5(12)
C9A C8A C13A C12A 2.8(13)
C7A C8A C13A C12A 176.8(8)
C9A C10A C14A C31A -92.7(10)
C11A C10A C14A C31A 78.7(10)
C9A C10A C14A C15A 31.9(12)
C11A C10A C14A C15A -156.8(8)
C10A C14A C15A C16A -81.2(11)
C31A C14A C15A C16A 42.4(12)
C10A C14A C15A C20A 104.1(10)
C31A C14A C15A C20A -132.3(9)
C20A C15A C16A C17A 1.0(14)
C14A C15A C16A C17A -173.8(8)
C15A C16A C17A C18A 0.3(14)
C15A C16A C17A C21A 178.1(9)
C16A C17A C18A O18A 179.0(8)
C21A C17A C18A O18A 1.2(13)
C16A C17A C18A C19A -1.4(14)
C21A C17A C18A C19A -179.2(9)
C17A C18A C19A C20A 1.1(15)
O18A C18A C19A C20A -179.3(8)
C16A C15A C20A O20A -179.6(8)
C14A C15A C20A O20A -4.8(13)
C16A C15A C20A C19A -1.2(14)
C14A C15A C20A C19A 173.6(8)
C18A C19A C20A O20A 178.6(9)
C18A C19A C20A C15A 0.3(14)
C18A C17A C21A C22A -66.3(11)
C16A C17A C21A C22A 116.0(10)
C18A C17A C21A C33A 168.2(9)
C16A C17A C21A C33A -9.5(13)
C17A C21A C22A C23A -59.2(12)
C33A C21A C22A C23A 69.2(11)
C17A C21A C22A C27A 127.4(9)
C33A C21A C22A C27A -104.2(10)
C27A C22A C23A C24A 0.2(14)
C21A C22A C23A C24A -173.3(9)
C22A C23A C24A C25A -1.9(14)
C22A C23A C24A C28A 166.5(9)
C23A C24A C25A O25A 172.1(8)
C28A C24A C25A O25A 3.5(13)
C23A C24A C25A C26A -0.7(13)
C28A C24A C25A C26A -169.2(8)
O25A C25A C26A C27A -168.2(8)
C24A C25A C26A C27A 4.8(14)
O25A C25A C26A Ag2 96.0(8)
C24A C25A C26A Ag2 -91.0(9)
C25A C26A C27A O27A 173.4(9)
Ag2 C26A C27A O27A -90.3(9)
C25A C26A C27A C22A -6.4(14)
Ag2 C26A C27A C22A 89.9(8)
C23A C22A C27A O27A -175.9(8)
C21A C22A C27A O27A -2.2(13)
C23A C22A C27A C26A 3.9(13)
C21A C22A C27A C26A 177.6(8)
C23A C24A C28A C1A 39.8(12)
C25A C24A C28A C1A -152.6(9)
C23A C24A C28A C35A -86.3(10)
C25A C24A C28A C35A 81.3(10)
C6A C1A C28A C24A 96.6(11)
C2A C1A C28A C24A -87.2(11)
C6A C1A C28A C35A -139.8(9)
C2A C1A C28A C35A 36.5(13)
C8A C7A C29A C30A 163.2(9)
C3A C7A C29A C30A -70.4(13)
C10A C14A C31A C32A -175.0(8)
C15A C14A C31A C32A 58.2(11)
C22A C21A C33A C34A 163.6(9)
C17A C21A C33A C34A -70.8(11)
C24A C28A C35A C36A -169.2(8)
C1A C28A C35A C36A 64.7(11)
O4A C41A C42A O43A 71.9(16)
O43A C44A C45A O46A 41(2)
O46A C47A C48A O49A -50.8(19)
O49A C50A C51A O11A -65.1(12)
O18A C52A C53A O54A 76.2(12)
O54A C55A C56A O57A -57.9(14)
O57A C58A C59A O60A 60.1(13)
O60A C61A C62A O25A -79.4(12)
C3A C4A O4A C41A -159.4(10)
C5A C4A O4A C41A 19.8(15)
C42A C41A O4A C4A 156.3(10)
C1A C6A O6A C37A 175.9(10)
C5A C6A O6A C37A -6.5(15)
C12A C11A O11A C51A -110.1(10)
C10A C11A O11A C51A 77.0(11)
C50A C51A O11A C11A 113.9(10)
C12A C13A O13A C38A 6.2(14)
C8A C13A O13A C38A -175.6(9)
C17A C18A O18A C52A -152.7(9)
C19A C18A O18A C52A 27.6(13)
C53A C52A O18A C18A 168.6(9)
C15A C20A O20A C39A -177.5(9)
C19A C20A O20A C39A 4.1(14)
C26A C25A O25A C62A -116.4(10)
C24A C25A O25A C62A 70.6(12)
C61A C62A O25A C25A 103.5(11)
C26A C27A O27A C40A 1.4(14)
C22A C27A O27A C40A -178.8(9)
C45A C44A O43A C42A 163.2(16)
C45A C44A O43A Ag1 -33(2)
C41A C42A O43A C44A 124.5(15)
C41A C42A O43A Ag1 -36(2)
C44A C45A O46A C47A -173.6(16)
C44A C45A O46A Ag1 -25(2)
C48A C47A O46A C45A -168.3(14)
C48A C47A O46A Ag1 44.8(19)
C51A C50A O49A C48A -163.2(11)
C47A C48A O49A C50A -172.2(13)
C56A C55A O54A C53A -163.6(10)
C56A C55A O54A Ag2 30.6(13)
C52A C53A O54A C55A 129.9(11)
C52A C53A O54A Ag2 -66.0(12)
C55A C56A O57A C58A 176.4(10)
C55A C56A O57A Ag2 54.8(11)
C59A C58A O57A C56A -179.6(10)
C59A C58A O57A Ag2 -57.9(11)
C62A C61A O60A C59A -170.3(9)
C58A C59A O60A C61A 169.0(10)
C6B C1B C2B C3B -2.5(14)
C28B C1B C2B C3B 175.1(9)
C1B C2B C3B C4B 1.8(14)
C1B C2B C3B C7B -175.1(9)
C2B C3B C4B O4B 179.7(8)
C7B C3B C4B O4B -3.3(13)
C2B C3B C4B C5B -0.4(14)
C7B C3B C4B C5B 176.6(9)
C3B C4B C5B C6B -0.2(15)
O4B C4B C5B C6B 179.7(9)
C4B C5B C6B O6B -178.7(9)
C4B C5B C6B C1B -0.6(15)
C2B C1B C6B C5B 1.8(14)
C28B C1B C6B C5B -175.8(9)
C2B C1B C6B O6B -179.9(8)
C28B C1B C6B O6B 2.5(13)
C4B C3B C7B C29B -167.3(9)
C2B C3B C7B C29B 9.5(14)
C4B C3B C7B C8B 67.7(11)
C2B C3B C7B C8B -115.5(10)
C3B C7B C8B C9B 55.5(11)
C29B C7B C8B C9B -71.7(11)
C3B C7B C8B C13B -131.4(9)
C29B C7B C8B C13B 101.4(10)
C13B C8B C9B C10B 0.8(13)
C7B C8B C9B C10B 174.0(8)
C8B C9B C10B C11B 0.5(13)
C8B C9B C10B C14B -171.9(8)
C9B C10B C11B C12B 2.5(14)
C14B C10B C11B C12B 175.0(9)
C9B C10B C11B O11B -172.1(8)
C14B C10B C11B O11B 0.5(13)
C10B C11B C12B C13B -6.7(15)
O11B C11B C12B C13B 167.4(9)
C10B C11B C12B Ag3 85.8(9)
O11B C11B C12B Ag3 -100.1(9)
C11B C12B C13B O13B -174.4(9)
Ag3 C12B C13B O13B 89.5(8)
C11B C12B C13B C8B 7.9(14)
Ag3 C12B C13B C8B -88.2(8)
C9B C8B C13B O13B 177.2(8)
C7B C8B C13B O13B 3.8(12)
C9B C8B C13B C12B -5.0(13)
C7B C8B C13B C12B -178.3(8)
C11B C10B C14B C15B 154.3(9)
C9B C10B C14B C15B -33.6(12)
C11B C10B C14B C31B -79.7(11)
C9B C10B C14B C31B 92.3(10)
C10B C14B C15B C16B 85.0(11)
C31B C14B C15B C16B -39.3(13)
C10B C14B C15B C20B -96.8(11)
C31B C14B C15B C20B 138.9(10)
C20B C15B C16B C17B -3.9(15)
C14B C15B C16B C17B 174.4(9)
C15B C16B C17B C18B 2.2(15)
C15B C16B C17B C21B -177.1(10)
C16B C17B C18B O18B -178.3(9)
C21B C17B C18B O18B 1.1(14)
C16B C17B C18B C19B -0.6(15)
C21B C17B C18B C19B 178.8(10)
O18B C18B C19B C20B 178.4(10)
C17B C18B C19B C20B 0.8(16)
C16B C17B C21B C22B -116.6(10)
C18B C17B C21B C22B 64.0(12)
C16B C17B C21B C33B 8.9(15)
C18B C17B C21B C33B -170.4(10)
C18B C19B C20B O20B 175.8(10)
C18B C19B C20B C15B -2.6(16)
C16B C15B C20B O20B -174.5(9)
C14B C15B C20B O20B 7.1(14)
C16B C15B C20B C19B 3.9(15)
C14B C15B C20B C19B -174.5(9)
C17B C21B C22B C23B 53.2(12)
C33B C21B C22B C23B -74.9(11)
C17B C21B C22B C27B -134.4(9)
C33B C21B C22B C27B 97.5(10)
C27B C22B C23B C24B 1.6(14)
C21B C22B C23B C24B 174.0(8)
C22B C23B C24B C25B 1.5(13)
C22B C23B C24B C28B -170.1(8)
C23B C24B C25B O25B -175.2(8)
C28B C24B C25B O25B -3.3(12)
C23B C24B C25B C26B -0.9(12)
C28B C24B C25B C26B 170.9(8)
O25B C25B C26B C27B 171.6(8)
C24B C25B C26B C27B -2.7(13)
O25B C25B C26B Ag4 -93.7(8)
C24B C25B C26B Ag4 92.0(8)
C23B C22B C27B O27B 175.0(8)
C21B C22B C27B O27B 2.4(13)
C23B C22B C27B C26B -5.2(13)
C21B C22B C27B C26B -177.9(8)
C25B C26B C27B O27B -174.4(9)
Ag4 C26B C27B O27B 87.5(9)
C25B C26B C27B C22B 5.8(13)
Ag4 C26B C27B C22B -92.2(8)
C2B C1B C28B C24B 80.8(11)
C6B C1B C28B C24B -101.7(10)
C2B C1B C28B C35B -42.6(12)
C6B C1B C28B C35B 134.9(9)
C23B C24B C28B C1B -32.2(12)
C25B C24B C28B C1B 156.6(8)
C23B C24B C28B C35B 93.4(10)
C25B C24B C28B C35B -77.9(10)
C3B C7B C29B C30B 70.2(13)
C8B C7B C29B C30B -164.4(10)
C10B C14B C31B C32B 168.9(9)
C15B C14B C31B C32B -64.2(12)
C22B C21B C33B C34B -163.9(9)
C17B C21B C33B C34B 69.9(13)
C1B C28B C35B C36B -56.2(11)
C24B C28B C35B C36B 176.5(8)
O4B C41B C42B O43B -74.9(12)
O43B C44B C45B O46B -53.0(18)
O46B C47B C48B O49B 52.5(19)
O49B C50B C51B O11B -87.6(12)
O18B C52B C53B O54B -72.1(15)
O54B C55B C56B O57B -51(2)
O57B C58B C59B O60B 54.6(16)
O60B C61B C62B O25B 65.7(12)
C3B C4B O4B C41B 152.2(9)
C5B C4B O4B C41B -27.7(13)
C42B C41B O4B C4B -161.3(9)
C5B C6B O6B C37B -2.9(14)
C1B C6B O6B C37B 178.8(9)
C50B C51B O11B C11B 85.6(13)
C12B C11B O11B C51B 25.1(16)
C10B C11B O11B C51B -160.4(10)
C12B C13B O13B C38B -1.5(13)
C8B C13B O13B C38B 176.2(8)
C17B C18B O18B C52B 155.8(10)
C19B C18B O18B C52B -21.9(16)
C53B C52B O18B C18B -154.2(10)
C19B C20B O20B C39B 15.1(16)
C15B C20B O20B C39B -166.6(11)
C26B C25B O25B C62B 107.2(10)
C24B C25B O25B C62B -78.4(11)
C61B C62B O25B C25B -109.2(10)
C22B C27B O27B C40B 174.1(8)
C26B C27B O27B C40B -5.6(13)
C45B C44B O43B C42B -170.3(11)
C45B C44B O43B Ag3 46.4(14)
C41B C42B O43B C44B -85.2(12)
C41B C42B O43B Ag3 51.9(13)
C44B C45B O46B C47B -178.8(13)
C44B C45B O46B Ag3 31.0(16)
C48B C47B O46B C45B -170.4(13)
C48B C47B O46B Ag3 -21.6(17)
C47B C48B O49B C50B 167.6(12)
C51B C50B O49B C48B -177.3(12)
C56B C55B O54B C53B -161.7(15)
C56B C55B O54B Ag4 40.1(18)
C52B C53B O54B C55B -118.1(15)
C52B C53B O54B Ag4 34.9(18)
C55B C56B O57B C58B 175.3(15)
C55B C56B O57B Ag4 32.8(18)
C59B C58B O57B C56B 170.4(12)
C59B C58B O57B Ag4 -47.9(15)
C58B C59B O60B C61B 167.6(11)
C62B C61B O60B C59B 163.5(10)
C6C C1C C2C C3C -3.5(14)
C28C C1C C2C C3C 173.2(9)
C1C C2C C3C C4C 2.2(14)
C1C C2C C3C C7C -178.2(9)
C2C C3C C4C C5C -0.4(14)
C7C C3C C4C C5C 179.9(9)
C2C C3C C4C O4C 179.2(8)
C7C C3C C4C O4C -0.4(13)
O4C C4C C5C C6C -179.5(9)
C3C C4C C5C C6C 0.1(15)
C2C C1C C6C O6C -179.2(8)
C28C C1C C6C O6C 4.1(14)
C2C C1C C6C C5C 3.1(15)
C28C C1C C6C C5C -173.6(9)
C4C C5C C6C O6C -179.1(9)
C4C C5C C6C C1C -1.5(15)
C4C C3C C7C C29C -166.8(9)
C2C C3C C7C C29C 13.6(14)
C4C C3C C7C C8C 65.9(11)
C2C C3C C7C C8C -113.7(10)
C3C C7C C8C C9C 56.9(11)
C29C C7C C8C C9C -72.9(11)
C3C C7C C8C C13C -129.4(9)
C29C C7C C8C C13C 100.8(10)
C13C C8C C9C C10C -0.3(14)
C7C C8C C9C C10C 173.6(8)
C8C C9C C10C C11C 2.1(13)
C8C C9C C10C C14C -168.5(8)
C9C C10C C11C O11C -172.6(8)
C14C C10C C11C O11C -1.6(13)
C9C C10C C11C C12C 0.9(13)
C14C C10C C11C C12C 171.9(8)
O11C C11C C12C C13C 167.9(9)
C10C C11C C12C C13C -5.7(14)
O11C C11C C12C Ag5 -96.3(8)
C10C C11C C12C Ag5 90.0(9)
C11C C12C C13C O13C -172.0(9)
Ag5 C12C C13C O13C 90.5(9)
C11C C12C C13C C8C 7.6(14)
Ag5 C12C C13C C8C -90.0(8)
C9C C8C C13C O13C 175.1(8)
C7C C8C C13C O13C 1.1(13)
C9C C8C C13C C12C -4.5(13)
C7C C8C C13C C12C -178.5(8)
C9C C10C C14C C15C -36.9(12)
C11C C10C C14C C15C 152.8(8)
C9C C10C C14C C31C 88.4(10)
C11C C10C C14C C31C -81.9(10)
C10C C14C C15C C20C -97.7(11)
C31C C14C C15C C20C 139.6(9)
C10C C14C C15C C16C 84.4(11)
C31C C14C C15C C16C -38.3(13)
C20C C15C C16C C17C -2.2(15)
C14C C15C C16C C17C 175.8(9)
C15C C16C C17C C18C 1.5(15)
C15C C16C C17C C21C -177.6(9)
C16C C17C C18C C19C -0.4(15)
C21C C17C C18C C19C 178.8(9)
C16C C17C C18C O18C -178.8(9)
C21C C17C C18C O18C 0.3(13)
O18C C18C C19C C20C 178.4(9)
C17C C18C C19C C20C 0.0(15)
C16C C15C C20C O20C -177.8(9)
C14C C15C C20C O20C 4.1(14)
C16C C15C C20C C19C 1.8(15)
C14C C15C C20C C19C -176.3(9)
C18C C19C C20C O20C 178.8(9)
C18C C19C C20C C15C -0.7(15)
C16C C17C C21C C22C -115.9(10)
C18C C17C C21C C22C 65.0(12)
C16C C17C C21C C33C 9.8(14)
C18C C17C C21C C33C -169.3(9)
C17C C21C C22C C23C 53.6(12)
C33C C21C C22C C23C -74.7(11)
C17C C21C C22C C27C -133.3(9)
C33C C21C C22C C27C 98.4(10)
C27C C22C C23C C24C 1.2(14)
C21C C22C C23C C24C 174.4(9)
C22C C23C C24C C25C 0.7(13)
C22C C23C C24C C28C -167.4(9)
C23C C24C C25C O25C -174.9(8)
C28C C24C C25C O25C -6.6(13)
C23C C24C C25C C26C 0.3(13)
C28C C24C C25C C26C 168.6(8)
O25C C25C C26C C27C 172.1(8)
C24C C25C C26C C27C -3.3(14)
O25C C25C C26C Ag6 -93.3(8)
C24C C25C C26C Ag6 91.3(8)
C25C C26C C27C O27C -174.8(9)
Ag6 C26C C27C O27C 87.0(9)
C25C C26C C27C C22C 5.3(14)
Ag6 C26C C27C C22C -93.0(8)
C23C C22C C27C O27C 175.9(8)
C21C C22C C27C O27C 2.6(13)
C23C C22C C27C C26C -4.2(13)
C21C C22C C27C C26C -177.4(9)
C23C C24C C28C C35C 89.4(11)
C25C C24C C28C C35C -78.1(10)
C23C C24C C28C C1C -36.5(12)
C25C C24C C28C C1C 156.0(8)
C6C C1C C28C C24C -99.1(11)
C2C C1C C28C C24C 84.4(11)
C6C C1C C28C C35C 136.9(10)
C2C C1C C28C C35C -39.7(13)
C3C C7C C29C C30C 68.7(12)
C8C C7C C29C C30C -163.5(9)
C10C C14C C31C C32C 169.3(9)
C15C C14C C31C C32C -64.4(11)
C22C C21C C33C C34C -163.3(9)
C17C C21C C33C C34C 69.7(12)
C24C C28C C35C C36C 172.9(9)
C1C C28C C35C C36C -59.3(12)
O4C C41C C42C O43C -76.1(12)
O43C C44C C45C O46C 54.0(14)
O46C C47C C48C O49C -58.6(14)
O49C C50C C51C O11C 78.7(12)
O18C C52C C53C O54C -72.2(15)
O54C C55C C56C O57C -34(3)
O57C C58D C59C O60C -45(3)
O57C C58D C59C C58C 51.0(17)
O57C C58C C59C O60C 50.7(19)
O57C C58C C59C C58D -51.5(16)
O60C C61C C62C O25C 64.5(12)
C5C C4C O4C C41C -29.1(13)
C3C C4C O4C C41C 151.3(9)
C42C C41C O4C C4C -167.3(9)
C1C C6C O6C C37C -179.0(9)
C5C C6C O6C C37C -1.3(14)
C12C C11C O11C C51C 113.5(10)
C10C C11C O11C C51C -73.0(12)
C50C C51C O11C C11C -101.6(11)
C12C C13C O13C C38C -2.6(13)
C8C C13C O13C C38C 177.8(8)
C19C C18C O18C C52C -21.4(14)
C17C C18C O18C C52C 157.1(10)
C53C C52C O18C C18C -157.3(9)
C15C C20C O20C C39C -177.1(10)
C19C C20C O20C C39C 3.4(15)
C26C C25C O25C C62C 112.7(9)
C24C C25C O25C C62C -71.9(11)
C61C C62C O25C C25C -110.6(10)
C26C C27C O27C C40C -3.4(14)
C22C C27C O27C C40C 176.5(9)
C45C C44C O43C C42C 164.7(11)
C45C C44C O43C Ag5 -30.4(13)
C41C C42C O43C C44C -131.1(10)
C41C C42C O43C Ag5 65.8(13)
C44C C45C O46C C47C -174.1(10)
C44C C45C O46C Ag5 -50.0(11)
C48C C47C O46C C45C -177.5(10)
C48C C47C O46C Ag5 56.9(11)
C47C C48C O49C C50C -168.4(10)
C51C C50C O49C C48C 168.6(10)
C56C C55C O54C C53C -167.7(18)
C56C C55C O54C Ag6 29(2)
C52C C53C O54C C55C -122.1(16)
C52C C53C O54C Ag6 37.8(18)
C59C C58C O57C C58D 52.2(17)
C59C C58C O57C C56C 164.3(14)
C59C C58C O57C Ag6 -49.5(17)
C59C C58D O57C C58C -52.8(17)
C59C C58D O57C C56C -152.1(18)
C59C C58D O57C Ag6 53(3)
C55C C56C O57C C58C 166.2(18)
C55C C56C O57C C58D -137(2)
C55C C56C O57C Ag6 18(2)
C62C C61C O60C C59C 169.2(10)
C58D C59C O60C C61C -147.8(17)
C58C C59C O60C C61C 164.9(12)
C13A C12A Ag1 O200 -95.4(7)
C11A C12A Ag1 O200 25.8(8)
C13A C12A Ag1 O46A 118.6(6)
C11A C12A Ag1 O46A -120.2(6)
C13A C12A Ag1 O43A 35.1(7)
C11A C12A Ag1 O43A 156.3(5)
C45A O46A Ag1 O200 96.9(11)
C47A O46A Ag1 O200 -114.3(12)
C45A O46A Ag1 C12A -107.0(11)
C47A O46A Ag1 C12A 41.8(13)
C45A O46A Ag1 O43A 5.7(11)
C47A O46A Ag1 O43A 154.5(13)
C44A O43A Ag1 O200 -79.9(12)
C42A O43A Ag1 O200 80.3(15)
C44A O43A Ag1 C12A 133.4(11)
C42A O43A Ag1 C12A -66.4(15)
C44A O43A Ag1 O46A 14.3(11)
C42A O43A Ag1 O46A 174.4(15)
C27A C26A Ag2 O54A 38.8(6)
C25A C26A Ag2 O54A 160.0(5)
C27A C26A Ag2 O57A 122.6(6)
C25A C26A Ag2 O57A -116.3(5)
C55A O54A Ag2 C26A 123.1(9)
C53A O54A Ag2 C26A -40.4(9)
C55A O54A Ag2 O57A -3.0(8)
C53A O54A Ag2 O57A -166.5(9)
C56A O57A Ag2 C26A -137.0(7)
C58A O57A Ag2 C26A 98.0(7)
C56A O57A Ag2 O54A -26.6(7)
C58A O57A Ag2 O54A -151.6(8)
C11B C12B Ag3 O46B 104.3(7)
C13B C12B Ag3 O46B -135.6(6)
C11B C12B Ag3 O43B -165.9(5)
C13B C12B Ag3 O43B -45.8(7)
C45B O46B Ag3 C12B 103.3(10)
C47B O46B Ag3 C12B -45.9(13)
C45B O46B Ag3 O43B -5.4(9)
C47B O46B Ag3 O43B -154.6(11)
C44B O43B Ag3 C12B -159.4(8)
C42B O43B Ag3 C12B 62.8(9)
C44B O43B Ag3 O46B -21.3(8)
C42B O43B Ag3 O46B -159.1(9)
C25B C26B Ag4 O57B 119.8(6)
C27B C26B Ag4 O57B -118.9(6)
C25B C26B Ag4 O54B -157.3(5)
C27B C26B Ag4 O54B -36.1(7)
C56B O57B Ag4 C26B 103.3(11)
C58B O57B Ag4 C26B -39.2(11)
C56B O57B Ag4 O54B -8.5(11)
C58B O57B Ag4 O54B -151.0(11)
C55B O54B Ag4 C26B -136.1(10)
C53B O54B Ag4 C26B 69.7(13)
C55B O54B Ag4 O57B -16.3(10)
C53B O54B Ag4 O57B -170.4(13)
C13C C12C Ag5 O43C -38.7(7)
C11C C12C Ag5 O43C -160.5(6)
C13C C12C Ag5 O46C -122.9(6)
C11C C12C Ag5 O46C 115.2(6)
C44C O43C Ag5 C12C -121.7(8)
C42C O43C Ag5 C12C 40.9(10)
C44C O43C Ag5 O46C 3.9(8)
C42C O43C Ag5 O46C 166.6(10)
C45C O46C Ag5 C12C 136.2(8)
C47C O46C Ag5 C12C -96.5(8)
C45C O46C Ag5 O43C 24.4(7)
C47C O46C Ag5 O43C 151.7(8)
C27C C26C Ag6 O57C -119.6(6)
C25C C26C Ag6 O57C 118.7(6)
C27C C26C Ag6 O54C -36.5(7)
C25C C26C Ag6 O54C -158.3(6)
C58C O57C Ag6 C26C -37.8(12)
C58D O57C Ag6 C26C -93.0(16)
C56C O57C Ag6 C26C 109.8(11)
C58C O57C Ag6 O54C -150.3(12)
C58D O57C Ag6 O54C 154.5(16)
C56C O57C Ag6 O54C -2.7(10)
C55C O54C Ag6 C26C -131.8(13)
C53C O54C Ag6 C26C 67.7(13)
C55C O54C Ag6 O57C -13.1(13)
C53C O54C Ag6 O57C -173.5(13)
C12A Ag1 O200 C201 32.7(12)
O46A Ag1 O200 C201 -174.5(10)
O43A Ag1 O200 C201 -106.4(10)
Ag1 O200 C201 C202 161.6(14)
